data_4128350
loop_
_publ_author_name
'Fei, Wenwen'
'Antonello, Sabrina'
'Dainese, Tiziano'
'Dolmella, Alessandro'
'Lahtinen, Manu'
'Rissanen, Kari'
'Venzo, Alfonso'
'Maran, Flavio'

_publ_section_title
;
 Metal Doping of Au<sub>25</sub>(SR)<sub>18</sub><sup>-</sup> Clusters:
 Insights and Hindsights.
;
_journal_issue 40
_journal_name_full 'Journal of the American Chemical Society'
_journal_page_first 16033
_journal_page_last 16045
_journal_paper_doi 10.1021/jacs.9b08228
_journal_volume 141
_journal_year 2019
_chemical_formula_moiety 'C144 H162 Au24 Hg1 S18'
_chemical_formula_sum 'C144 H162 Au24 Hg S18'
_chemical_formula_weight 7397.59
_space_group_crystal_system orthorhombic
_space_group_IT_number 56
_space_group_name_Hall '-P 2ab 2ac'
_space_group_name_H-M_alt 'P c c n'
_symmetry_space_group_name_Hall '-P 2ab 2ac'
_symmetry_space_group_name_H-M 'P c c n'
_atom_sites_solution_hydrogens geom
_atom_sites_solution_primary dual
_audit_creation_date 2019-07-03
_audit_creation_method
;
Olex2 1.2
(compiled 2018.05.29 svn.r3508 for OlexSys, GUI svn.r5506)
;
_cell_angle_alpha 90
_cell_angle_beta 90
_cell_angle_gamma 90
_cell_formula_units_Z 4
_cell_length_a 31.2914(4)
_cell_length_b 27.0095(3)
_cell_length_c 18.5163(2)
_cell_measurement_reflns_used 37551
_cell_measurement_temperature 120.01(10)
_cell_measurement_theta_max 29.6910
_cell_measurement_theta_min 1.9770
_cell_volume 15649.3(3)
_computing_cell_refinement 'CrysAlisPro 1.171.39.43c (Rigaku OD, 2018)'
_computing_data_collection 'CrysAlisPro 1.171.39.43c (Rigaku OD, 2018)'
_computing_data_reduction 'CrysAlisPro 1.171.39.43c (Rigaku OD, 2018)'
_computing_molecular_graphics 'Olex2 (Dolomanov et al., 2009)'
_computing_publication_material 'Olex2 (Dolomanov et al., 2009)'
_computing_structure_refinement 'ShelXL (Sheldrick, 2015)'
_computing_structure_solution 'ShelXT (Sheldrick, 2015)'
_diffrn_ambient_environment N~2~
_diffrn_ambient_temperature 120.01(10)
_diffrn_detector 'CCD plate'
_diffrn_detector_area_resol_mean 5.1977
_diffrn_detector_type Atlas
_diffrn_measured_fraction_theta_full 0.999
_diffrn_measured_fraction_theta_max 0.981
_diffrn_measurement_details
;
List of Runs (angles in degrees, time in seconds):

  # Type    Start    End  Width  t~exp~   \w     \q     \k     \f   Frames
--------------------------------------------------------------------------
  1  \w    -42.00 100.50   0.75  100.00    --   16.09  19.00-120.00  190
  2  \w    -49.00   0.50   0.75  100.00    --  -16.25  57.00 150.00   66
;
_diffrn_measurement_device 'four-circle diffractometer'
_diffrn_measurement_device_type 'SuperNova, Dual, Cu at home/near, Atlas'
_diffrn_measurement_method '\w scans'
_diffrn_orient_matrix_type 'CrysAlisPro convention (1999,Acta A55,543-557)'
_diffrn_orient_matrix_UB_11 -0.0139006000
_diffrn_orient_matrix_UB_12 -0.0090642000
_diffrn_orient_matrix_UB_13 -0.0272228000
_diffrn_orient_matrix_UB_21 -0.0179085000
_diffrn_orient_matrix_UB_22 0.0068450000
_diffrn_orient_matrix_UB_23 0.0212597000
_diffrn_orient_matrix_UB_31 -0.0001476000
_diffrn_orient_matrix_UB_32 0.0236784000
_diffrn_orient_matrix_UB_33 -0.0165499000
_diffrn_radiation_monochromator mirror
_diffrn_radiation_probe x-ray
_diffrn_radiation_type MoK\a
_diffrn_radiation_wavelength 0.71073
_diffrn_reflns_av_R_equivalents 0.0579
_diffrn_reflns_av_unetI/netI 0.0459
_diffrn_reflns_Laue_measured_fraction_full 0.999
_diffrn_reflns_Laue_measured_fraction_max 0.981
_diffrn_reflns_limit_h_max 31
_diffrn_reflns_limit_h_min -40
_diffrn_reflns_limit_k_max 36
_diffrn_reflns_limit_k_min -35
_diffrn_reflns_limit_l_max 21
_diffrn_reflns_limit_l_min -24
_diffrn_reflns_number 71320
_diffrn_reflns_point_group_measured_fraction_full 0.999
_diffrn_reflns_point_group_measured_fraction_max 0.981
_diffrn_reflns_theta_full 25.242
_diffrn_reflns_theta_max 28.500
_diffrn_reflns_theta_min 1.863
_diffrn_source 'micro-focus sealed X-ray tube'
_diffrn_source_type 'SuperNova (Mo) X-ray Source'
_exptl_absorpt_coefficient_mu 23.657
_exptl_absorpt_correction_T_max 0.499
_exptl_absorpt_correction_T_min 0.041
_exptl_absorpt_correction_type analytical
_exptl_absorpt_process_details
'CrysAlisPro 1.171.39.43c (Rigaku Oxford Diffraction, 2018) Analytical numeric absorption correction using a multifaceted crystal 			model based on expressions derived by R.C. Clark & J.S. Reid. (Clark, R. C. & Reid, J. S. (1995). Acta Cryst. A51, 887-897) Empirical absorption correction using spherical harmonics, implemented in SCALE3 ABSPACK scaling algorithm.'
_exptl_crystal_colour black
_exptl_crystal_colour_primary black
_exptl_crystal_density_diffrn 3.140
_exptl_crystal_description plate
_exptl_crystal_F_000 13160
_exptl_crystal_size_max 0.3
_exptl_crystal_size_mid 0.17
_exptl_crystal_size_min 0.03
_refine_diff_density_max 1.751
_refine_diff_density_min -1.808
_refine_diff_density_rms 0.310
_refine_ls_extinction_method none
_refine_ls_goodness_of_fit_ref 1.235
_refine_ls_hydrogen_treatment constr
_refine_ls_matrix_type full
_refine_ls_number_parameters 822
_refine_ls_number_reflns 19473
_refine_ls_number_restraints 7
_refine_ls_restrained_S_all 1.235
_refine_ls_R_factor_all 0.0497
_refine_ls_R_factor_gt 0.0407
_refine_ls_shift/su_max 0.002
_refine_ls_shift/su_mean 0.000
_refine_ls_structure_factor_coef Fsqd
_refine_ls_weighting_details 'w=1/[\s^2^(Fo^2^)+(0.0119P)^2^+181.6796P] where P=(Fo^2^+2Fc^2^)/3'
_refine_ls_weighting_scheme calc
_refine_ls_wR_factor_gt 0.0797
_refine_ls_wR_factor_ref 0.0826
_reflns_Friedel_coverage 0.000
_reflns_number_gt 17027
_reflns_number_total 19473
_reflns_threshold_expression 'I > 2\s(I)'
_cod_data_source_file ja9b08228_si_003.cif
_cod_data_source_block fw172_fm_190207b_r2-abs
_cod_database_code 4128350
_shelx_shelxl_version_number 2018/3
_chemical_oxdiff_formula 'Au24 Hg1 S18 C144 H162'
_shelx_space_group_comment
;
The symmetry employed for this shelxl refinement is uniquely defined
by the following loop, which should always be used as a source of
symmetry information in preference to the above space-group names.
They are only intended as comments.
;
_shelx_estimated_absorpt_t_max 0.537
_shelx_estimated_absorpt_t_min 0.053
_reflns_odcompleteness_completeness 99.90
_reflns_odcompleteness_iscentric 1
_reflns_odcompleteness_theta 27.42
_olex2_refinement_description
;
1. Fixed Uiso
 At 1.2 times of:
  All C(H) groups, All C(H,H) groups
2. Shared sites
{Au2, Hg2}
{Au3, Hg3}
{Au4, Hg4}
{Au5, Hg5}
{Au6, Hg6}
{Au7, Hg7}
3. Restrained distances
 C35A-C34A
 1.51 with sigma of 0.02
 C34B-C33B = C35B-C34B
 1.51 with sigma of 0.02
 C28B-C27 = C32B-C27
 1.39 with sigma of 0.02
4. Restrained planarity
 C50B, C51B, C52B, C53B, C54B, C55B, C56B
 with sigma of 0.1
5. Uiso/Uaniso restraints and constraints
Uanis(Au2) = Uanis(Hg2)
Uanis(Au3) = Uanis(Hg3)
Uanis(Au4) = Uanis(Hg4)
Uanis(Au5) = Uanis(Hg5)
Uanis(Au6) = Uanis(Hg6)
Uanis(Au7) = Uanis(Hg7)
Uanis(C40A) = Uanis(C39A) = Uanis(C38A) = Uanis(C37A) = Uanis(C36A) =
Uanis(C35A) = Uanis(C40B) = Uanis(C39B) = Uanis(C38B) = Uanis(C37B) =
Uanis(C36B) = Uanis(C35B)
Uanis(C34A) = Uanis(C34B) = Uanis(C33A) = Uanis(C33B) = Uanis(C35A) =
Uanis(C35B)
Uanis(Au13) = Uanis(Au23)
Uanis(S7A) = Uanis(S7B)
Uanis(C49A) = Uanis(C49B)
Uanis(C54B) = Uanis(C54A)
Uanis(C50A) = Uanis(C50B)
Uanis(C51B) = Uanis(C56B) = Uanis(C55B) = Uanis(C54B) = Uanis(C53B) =
Uanis(C52B) = Uanis(C50B)
Uanis(C28A) = Uanis(C29A) = Uanis(C30A) = Uanis(C31A) = Uanis(C32A)
Uanis(C32B) = Uanis(C31B) = Uanis(C30B) = Uanis(C29B) = Uanis(C28B)
6. Others
 Sof(S5A)=Sof(C28B)=Sof(H28B)=Sof(C29B)=Sof(H29B)=Sof(C30B)=Sof(H30B)=
 Sof(C31B)=Sof(H31B)=Sof(C32B)=Sof(H32B)=Sof(C33A)=Sof(H33A)=Sof(H33B)=
 Sof(C34A)=Sof(H34A)=Sof(H34B)=Sof(C35B)=Sof(C36B)=Sof(H36B)=Sof(C37B)=
 Sof(H37B)=Sof(C38B)=Sof(H38B)=Sof(C39B)=Sof(H39B)=Sof(C40B)=Sof(H40B)=1-FVAR(1)
 Sof(S5B)=Sof(C28A)=Sof(H28A)=Sof(C29A)=Sof(H29A)=Sof(C30A)=Sof(H30A)=
 Sof(C31A)=Sof(H31A)=Sof(C32A)=Sof(H32A)=Sof(C33B)=Sof(H33C)=Sof(H33D)=
 Sof(C34B)=Sof(H34C)=Sof(H34D)=Sof(C35A)=Sof(C36A)=Sof(H36A)=Sof(C37A)=
 Sof(H37A)=Sof(C38A)=Sof(H38A)=Sof(C39A)=Sof(H39A)=Sof(C40A)=Sof(H40A)=FVAR(1)
 Sof(Au23)=Sof(S7B)=Sof(C49B)=Sof(H49C)=Sof(H49D)=Sof(C50B)=Sof(H50C)=
 Sof(H50D)=Sof(C51B)=Sof(H51B)=Sof(C52B)=Sof(H52B)=Sof(C53B)=Sof(H53B)=
 Sof(C54B)=Sof(H54B)=Sof(C55B)=Sof(H55B)=Sof(C56B)=1-FVAR(2)
 Sof(Au13)=Sof(S7A)=Sof(C49A)=Sof(H49A)=Sof(H49B)=Sof(C50A)=Sof(H50A)=
 Sof(H50B)=Sof(C51A)=Sof(C52A)=Sof(H52A)=Sof(C53A)=Sof(H53A)=Sof(C54A)=
 Sof(H54A)=Sof(C55A)=Sof(H55A)=Sof(C56A)=Sof(H56A)=FVAR(2)
 Fixed Sof: Hg2(0.0833) Hg3(0.0833) Hg4(0.0833) Hg5(0.0833) Hg6(0.0833)
 Hg7(0.0833) Au2(0.9167) Au3(0.9167) Au4(0.9167) Au5(0.9167) Au6(0.9167)
 Au7(0.9167)
7.a Secondary CH2 refined with riding coordinates:
 C1(H1A,H1B), C2(H2A,H2B), C9(H9A,H9B), C10(H10A,H10B), C17(H17A,H17B),
 C18(H18A,H18B), C25(H25A,H25B), C26(H26A,H26B), C33A(H33A,H33B), C33B(H33C,
 H33D), C34A(H34A,H34B), C34B(H34C,H34D), C41(H41A,H41B), C42(H42A,H42B),
 C49A(H49A,H49B), C49B(H49C,H49D), C50A(H50A,H50B), C50B(H50C,H50D), C57(H57A,
 H57B), C58(H58A,H58B), C65(H65A,H65B), C66(H66A,H66B)
7.b Aromatic/amide H refined with riding coordinates:
 C4(H4), C5(H5), C6(H6), C7(H7), C8(H8), C12(H12), C13(H13), C14(H14),
 C15(H15), C16(H16), C20(H20), C21(H21), C22(H22), C23(H23), C24(H24),
 C28A(H28A), C28B(H28B), C29A(H29A), C29B(H29B), C30A(H30A), C30B(H30B),
 C31A(H31A), C31B(H31B), C32A(H32A), C32B(H32B), C36A(H36A), C37A(H37A),
 C38A(H38A), C39A(H39A), C40A(H40A), C36B(H36B), C37B(H37B), C38B(H38B),
 C39B(H39B), C40B(H40B), C44(H44), C45(H45), C46(H46), C47(H47), C48(H48),
 C51B(H51B), C52B(H52B), C53B(H53B), C54B(H54B), C55B(H55B), C52A(H52A),
 C53A(H53A), C54A(H54A), C55A(H55A), C56A(H56A), C60(H60), C61(H61), C62(H62),
 C63(H63), C64(H64), C68(H68), C69(H69), C70(H70), C71(H71), C72(H72)
7.c Fitted hexagon refined as free rotating group:
 C35A(C36A,C37A,C38A,C39A,C40A), C35B(C36B,C37B,C38B,C39B,C40B), C51B(C52B,
 C53B,C54B,C55B,C56B)
;
_olex2_submission_special_instructions 'No special instructions were received'
_oxdiff_exptl_absorpt_empirical_details
;
Empirical correction (ABSPACK) includes:
- Absorption correction using spherical harmonics
- Frame scaling
;
_oxdiff_exptl_absorpt_empirical_full_max 1.609
_oxdiff_exptl_absorpt_empirical_full_min 0.561

loop_
_space_group_symop_operation_xyz
'x, y, z'
'-x+1/2, -y+1/2, z'
'-x, y+1/2, -z+1/2'
'x+1/2, -y, -z+1/2'
'-x, -y, -z'
'x-1/2, y-1/2, -z'
'x, -y-1/2, z-1/2'
'-x-1/2, y, z-1/2'

loop_
_atom_site_label
_atom_site_type_symbol
_atom_site_fract_x
_atom_site_fract_y
_atom_site_fract_z
_atom_site_U_iso_or_equiv
_atom_site_adp_type
_atom_site_occupancy
_atom_site_site_symmetry_order
_atom_site_calc_flag
_atom_site_refinement_flags_posn
_atom_site_refinement_flags_adp
_atom_site_refinement_flags_occupancy
_atom_site_disorder_assembly
_atom_site_disorder_group
Hg2 Hg 0.57756(2) 0.54987(2) 0.49546(2) 0.01659(7) Uani 0.0833 1 d . . . A 2
Hg3 Hg 0.52316(2) 0.54617(2) 0.62793(2) 0.01778(7) Uani 0.0833 1 d . . . A 2
Hg4 Hg 0.56798(2) 0.45537(2) 0.57316(2) 0.01673(7) Uani 0.0833 1 d . . . A 2
Hg5 Hg 0.56605(2) 0.46331(2) 0.41489(2) 0.01821(7) Uani 0.0833 1 d . . . A 2
Hg6 Hg 0.51511(2) 0.55132(2) 0.37137(2) 0.01759(7) Uani 0.0833 1 d . . . A 2
Hg7 Hg 0.49634(2) 0.60285(2) 0.50978(2) 0.01804(8) Uani 0.0833 1 d . . . A 2
Au1 Au 0.500000 0.500000 0.500000 0.01237(9) Uani 1 2 d S T P . .
Au2 Au 0.57756(2) 0.54987(2) 0.49546(2) 0.01659(7) Uani 0.9167 1 d . . . A 1
Au3 Au 0.52316(2) 0.54617(2) 0.62793(2) 0.01778(7) Uani 0.9167 1 d . . . A 1
Au4 Au 0.56798(2) 0.45537(2) 0.57316(2) 0.01673(7) Uani 0.9167 1 d . . . A 1
Au5 Au 0.56605(2) 0.46331(2) 0.41489(2) 0.01821(7) Uani 0.9167 1 d . . . A 1
Au6 Au 0.51511(2) 0.55132(2) 0.37137(2) 0.01759(7) Uani 0.9167 1 d . . . A 1
Au7 Au 0.49634(2) 0.60285(2) 0.50978(2) 0.01804(8) Uani 0.9167 1 d . . . A 1
Au8 Au 0.57160(2) 0.64428(2) 0.60389(2) 0.02131(8) Uani 1 1 d . . . . .
Au9 Au 0.55993(2) 0.46525(2) 0.74057(2) 0.02078(8) Uani 1 1 d . . . . .
Au10 Au 0.54096(2) 0.35341(2) 0.63813(2) 0.02187(8) Uani 1 1 d . . . . .
Au11 Au 0.53726(2) 0.36414(2) 0.33233(2) 0.02135(8) Uani 1 1 d . . . . .
Au12 Au 0.65594(2) 0.47778(2) 0.48397(2) 0.01739(7) Uani 1 1 d . . . . .
Au13 Au 0.61390(2) 0.55621(3) 0.34107(2) 0.01835(13) Uani 0.8601(19) 1 d . . . A 1
Au23 Au 0.61483(10) 0.53481(17) 0.33377(17) 0.01835(13) Uani 0.1399(19) 1 d . . . A 2
S1 S 0.52040(9) 0.31569(8) 0.53090(13) 0.0228(5) Uani 1 1 d . . . . .
S2 S 0.56470(9) 0.38061(9) 0.74952(13) 0.0252(5) Uani 1 1 d . . . . .
S3 S 0.55750(8) 0.55051(9) 0.74227(12) 0.0225(5) Uani 1 1 d . . . . .
S4 S 0.64129(8) 0.43132(8) 0.58494(12) 0.0179(4) Uani 1 1 d . . . . .
S5A S 0.5267(7) 0.6735(7) 0.6971(8) 0.017(3) Uani 0.439(7) 1 d . . . A 2
S5B S 0.5254(6) 0.6813(6) 0.6787(7) 0.021(2) Uani 0.561(7) 1 d . . . A 1
S6 S 0.62578(8) 0.61310(8) 0.53342(12) 0.0172(4) Uani 1 1 d . . . . .
S7A S 0.55736(9) 0.59547(10) 0.28426(14) 0.0206(6) Uani 0.8601(19) 1 d . . . A 1
S7B S 0.5543(6) 0.5500(6) 0.2661(9) 0.0206(6) Uani 0.1399(19) 1 d . . . A 2
S8 S 0.67644(8) 0.51911(9) 0.38176(12) 0.0213(5) Uani 1 1 d . . . . .
S9 S 0.60223(8) 0.40353(9) 0.34306(13) 0.0225(5) Uani 1 1 d . . . . .
C1 C 0.4706(3) 0.2833(4) 0.5499(5) 0.026(2) Uani 1 1 d . . . . .
H1A H 0.454462 0.280323 0.504172 0.032 Uiso 1 1 calc R . . . .
H1B H 0.477789 0.249291 0.565912 0.032 Uiso 1 1 calc R . . . .
C2 C 0.4414(4) 0.3060(4) 0.6058(6) 0.030(2) Uani 1 1 d . . . . .
H2A H 0.458436 0.313574 0.649502 0.036 Uiso 1 1 calc R . . . .
H2B H 0.430405 0.337788 0.586653 0.036 Uiso 1 1 calc R . . . .
C3 C 0.4043(4) 0.2744(4) 0.6272(5) 0.029(2) Uani 1 1 d . . . . .
C4 C 0.3618(4) 0.2903(4) 0.6149(6) 0.033(3) Uani 1 1 d . . . . .
H4 H 0.356839 0.321195 0.591790 0.040 Uiso 1 1 calc R . . . .
C5 C 0.3272(4) 0.2613(4) 0.6361(6) 0.039(3) Uani 1 1 d . . . . .
H5 H 0.298764 0.272075 0.627150 0.047 Uiso 1 1 calc R . . . .
C6 C 0.3350(5) 0.2154(4) 0.6712(6) 0.041(3) Uani 1 1 d . . . . .
H6 H 0.311703 0.195198 0.685976 0.050 Uiso 1 1 calc R . . . .
C7 C 0.3756(4) 0.2007(5) 0.6837(6) 0.042(3) Uani 1 1 d . . . . .
H7 H 0.380537 0.170011 0.707439 0.050 Uiso 1 1 calc R . . . .
C8 C 0.4105(4) 0.2295(4) 0.6623(6) 0.037(3) Uani 1 1 d . . . . .
H8 H 0.438665 0.218261 0.671947 0.044 Uiso 1 1 calc R . . . .
C9 C 0.6220(3) 0.3657(3) 0.7485(5) 0.023(2) Uani 1 1 d . . . . .
H9A H 0.625709 0.330205 0.737033 0.027 Uiso 1 1 calc R . . . .
H9B H 0.636170 0.385171 0.710011 0.027 Uiso 1 1 calc R . . . .
C10 C 0.6437(3) 0.3769(4) 0.8209(5) 0.029(2) Uani 1 1 d . . . . .
H10A H 0.637056 0.411462 0.834887 0.035 Uiso 1 1 calc R . . . .
H10B H 0.631507 0.354838 0.858258 0.035 Uiso 1 1 calc R . . . .
C11 C 0.6912(4) 0.3704(4) 0.8193(5) 0.032(3) Uani 1 1 d . . . . .
C12 C 0.7175(4) 0.4015(4) 0.8604(7) 0.044(3) Uani 1 1 d . . . . .
H12 H 0.704903 0.427266 0.888062 0.053 Uiso 1 1 calc R . . . .
C13 C 0.7605(5) 0.3955(5) 0.8615(9) 0.059(4) Uani 1 1 d . . . . .
H13 H 0.777490 0.417132 0.889925 0.071 Uiso 1 1 calc R . . . .
C14 C 0.7802(5) 0.3582(7) 0.8219(8) 0.066(5) Uani 1 1 d . . . . .
H14 H 0.810346 0.354487 0.822361 0.079 Uiso 1 1 calc R . . . .
C15 C 0.7545(5) 0.3267(8) 0.7817(8) 0.076(6) Uani 1 1 d . . . . .
H15 H 0.766960 0.300482 0.754647 0.091 Uiso 1 1 calc R . . . .
C16 C 0.7104(4) 0.3336(6) 0.7810(7) 0.054(4) Uani 1 1 d . . . . .
H16 H 0.693173 0.311887 0.753004 0.065 Uiso 1 1 calc R . . . .
C17 C 0.5173(3) 0.5676(4) 0.8108(5) 0.029(2) Uani 1 1 d . . . . .
H17A H 0.500479 0.596369 0.793960 0.035 Uiso 1 1 calc R . . . .
H17B H 0.497431 0.539556 0.818894 0.035 Uiso 1 1 calc R . . . .
C18 C 0.5402(4) 0.5803(5) 0.8807(5) 0.038(3) Uani 1 1 d . . . . .
H18A H 0.554971 0.550572 0.899525 0.046 Uiso 1 1 calc R . . . .
H18B H 0.561992 0.606111 0.871364 0.046 Uiso 1 1 calc R . . . .
C19 C 0.5086(4) 0.5989(5) 0.9361(6) 0.038(3) Uani 1 1 d . . . . .
C20 C 0.4890(5) 0.6435(4) 0.9283(7) 0.046(3) Uani 1 1 d . . . . .
H20 H 0.494487 0.662463 0.886171 0.055 Uiso 1 1 calc R . . . .
C21 C 0.4611(6) 0.6622(5) 0.9798(8) 0.070(5) Uani 1 1 d . . . . .
H21 H 0.447977 0.693514 0.973069 0.084 Uiso 1 1 calc R . . . .
C22 C 0.4528(6) 0.6346(6) 1.0410(7) 0.064(5) Uani 1 1 d . . . . .
H22 H 0.433647 0.646849 1.076619 0.076 Uiso 1 1 calc R . . . .
C23 C 0.4720(5) 0.5898(6) 1.0503(7) 0.057(4) Uani 1 1 d . . . . .
H23 H 0.466243 0.570820 1.092344 0.069 Uiso 1 1 calc R . . . .
C24 C 0.4996(5) 0.5721(5) 0.9992(6) 0.045(3) Uani 1 1 d . . . . .
H24 H 0.512938 0.540958 1.006658 0.054 Uiso 1 1 calc R . . . .
C25 C 0.6410(4) 0.3661(3) 0.5530(6) 0.029(2) Uani 1 1 d . . . . .
H25A H 0.622412 0.345938 0.584697 0.035 Uiso 1 1 calc R . . . .
H25B H 0.629290 0.364647 0.503337 0.035 Uiso 1 1 calc R . . . .
C26 C 0.6865(4) 0.3452(3) 0.5537(6) 0.028(2) Uani 1 1 d . . . . .
H26A H 0.700252 0.352555 0.600609 0.034 Uiso 1 1 calc R . . . .
H26B H 0.703595 0.360905 0.515034 0.034 Uiso 1 1 calc R . . . .
C27 C 0.6850(4) 0.2888(4) 0.5418(6) 0.034(3) Uani 1 1 d D . . . .
C28A C 0.7049(9) 0.2593(7) 0.5945(12) 0.047(3) Uani 0.561(7) 1 d . . . A 1
H28A H 0.718985 0.273995 0.634545 0.057 Uiso 0.561(7) 1 calc R . . A 1
C28B C 0.6617(9) 0.2558(7) 0.5806(12) 0.041(4) Uani 0.439(7) 1 d D . . A 2
H28B H 0.644680 0.267411 0.619580 0.049 Uiso 0.439(7) 1 calc R . . A 2
C29A C 0.7035(9) 0.2084(8) 0.5870(12) 0.047(3) Uani 0.561(7) 1 d . . . A 1
H29A H 0.719326 0.188412 0.619741 0.057 Uiso 0.561(7) 1 calc R . . A 1
C29B C 0.6622(11) 0.2064(9) 0.5651(13) 0.041(4) Uani 0.439(7) 1 d . . . A 2
H29B H 0.644857 0.184590 0.592807 0.049 Uiso 0.439(7) 1 calc R . . A 2
C30A C 0.6816(10) 0.1872(10) 0.5371(13) 0.047(3) Uani 0.561(7) 1 d . . . A 1
H30A H 0.682607 0.152276 0.531567 0.057 Uiso 0.561(7) 1 calc R . . A 1
C30B C 0.6876(12) 0.1866(11) 0.5089(14) 0.041(4) Uani 0.439(7) 1 d . . . A 2
H30B H 0.687479 0.152261 0.498093 0.049 Uiso 0.439(7) 1 calc R . . A 2
C31A C 0.6565(9) 0.2153(8) 0.4919(12) 0.047(3) Uani 0.561(7) 1 d . . . A 1
H31A H 0.638493 0.199473 0.457645 0.057 Uiso 0.561(7) 1 calc R . . A 1
C31B C 0.7127(11) 0.2198(9) 0.4701(13) 0.041(4) Uani 0.439(7) 1 d . . . A 2
H31B H 0.731949 0.207509 0.434626 0.049 Uiso 0.439(7) 1 calc R . . A 2
C32A C 0.6575(9) 0.2675(8) 0.4959(12) 0.047(3) Uani 0.561(7) 1 d . . . A 1
H32A H 0.639065 0.287127 0.466836 0.057 Uiso 0.561(7) 1 calc R . . A 1
C32B C 0.7102(9) 0.2704(9) 0.4822(11) 0.041(4) Uani 0.439(7) 1 d D . . A 2
H32B H 0.724947 0.292837 0.451536 0.049 Uiso 0.439(7) 1 calc R . . A 2
C33A C 0.5226(9) 0.7371(8) 0.6776(14) 0.0271(12) Uani 0.439(7) 1 d . . . A 2
H33A H 0.550799 0.752591 0.686436 0.032 Uiso 0.439(7) 1 calc R . . A 2
H33B H 0.516168 0.740812 0.625524 0.032 Uiso 0.439(7) 1 calc R . . A 2
C33B C 0.5149(6) 0.7433(6) 0.6415(10) 0.0271(12) Uani 0.561(7) 1 d D . . A 1
H33C H 0.542405 0.759002 0.628250 0.032 Uiso 0.561(7) 1 calc R . . A 1
H33D H 0.497681 0.739977 0.596925 0.032 Uiso 0.561(7) 1 calc R . . A 1
C34A C 0.4891(9) 0.7653(8) 0.7203(14) 0.0271(12) Uani 0.439(7) 1 d D . . A 2
H34A H 0.494366 0.759846 0.772441 0.032 Uiso 0.439(7) 1 calc R . . A 2
H34B H 0.492756 0.801138 0.710736 0.032 Uiso 0.439(7) 1 calc R . . A 2
C34B C 0.4912(6) 0.7771(6) 0.6945(10) 0.0271(12) Uani 0.561(7) 1 d D . . A 1
H34C H 0.509409 0.782275 0.737581 0.032 Uiso 0.561(7) 1 calc R . . A 1
H34D H 0.486846 0.809809 0.671400 0.032 Uiso 0.561(7) 1 calc R . . A 1
C35A C 0.4486(3) 0.7576(5) 0.7187(6) 0.0271(12) Uani 0.561(7) 1 d D . . A 1
C36A C 0.4153(4) 0.7552(4) 0.6691(5) 0.0271(12) Uani 0.561(7) 1 d G . . A 1
H36A H 0.420214 0.763893 0.620041 0.032 Uiso 0.561(7) 1 calc R . . A 1
C37A C 0.3750(3) 0.7399(4) 0.6911(5) 0.0271(12) Uani 0.561(7) 1 d G . . A 1
H37A H 0.352254 0.738220 0.657161 0.032 Uiso 0.561(7) 1 calc R . . A 1
C38A C 0.3678(3) 0.7271(4) 0.7628(6) 0.0271(12) Uani 0.561(7) 1 d G . . A 1
H38A H 0.340258 0.716694 0.777882 0.032 Uiso 0.561(7) 1 calc R . . A 1
C39A C 0.4011(4) 0.7296(4) 0.8125(4) 0.0271(12) Uani 0.561(7) 1 d G . . A 1
H39A H 0.396223 0.720841 0.861484 0.032 Uiso 0.561(7) 1 calc R . . A 1
C40A C 0.4415(3) 0.7448(4) 0.7904(5) 0.0271(12) Uani 0.561(7) 1 d G . . A 1
H40A H 0.464183 0.746514 0.824365 0.032 Uiso 0.561(7) 1 calc R . . A 1
C35B C 0.4435(4) 0.7511(6) 0.7035(8) 0.0271(12) Uani 0.439(7) 1 d D . . A 2
C36B C 0.4300(4) 0.7534(6) 0.6321(7) 0.0271(12) Uani 0.439(7) 1 d G . . A 2
H36B H 0.449460 0.763059 0.595275 0.032 Uiso 0.439(7) 1 calc R . . A 2
C37B C 0.3881(5) 0.7415(5) 0.6145(6) 0.0271(12) Uani 0.439(7) 1 d G . . A 2
H37B H 0.378857 0.742986 0.565658 0.032 Uiso 0.439(7) 1 calc R . . A 2
C38B C 0.3597(4) 0.7273(5) 0.6683(8) 0.0271(12) Uani 0.439(7) 1 d G . . A 2
H38B H 0.330991 0.719139 0.656306 0.032 Uiso 0.439(7) 1 calc R . . A 2
C39B C 0.3732(4) 0.7250(6) 0.7398(7) 0.0271(12) Uani 0.439(7) 1 d G . . A 2
H39B H 0.353727 0.715364 0.776572 0.032 Uiso 0.439(7) 1 calc R . . A 2
C40B C 0.4151(5) 0.7370(6) 0.7574(6) 0.0271(12) Uani 0.439(7) 1 d G . . A 2
H40B H 0.424331 0.735437 0.806191 0.032 Uiso 0.439(7) 1 calc R . . A 2
C41 C 0.6585(3) 0.5840(3) 0.6039(5) 0.0201(19) Uani 1 1 d . . . . .
H41A H 0.639563 0.569300 0.640952 0.024 Uiso 1 1 calc R . . . .
H41B H 0.675561 0.556874 0.582248 0.024 Uiso 1 1 calc R . . . .
C42 C 0.6884(3) 0.6207(4) 0.6396(5) 0.027(2) Uani 1 1 d . . . . .
H42A H 0.698485 0.606937 0.686157 0.032 Uiso 1 1 calc R . . . .
H42B H 0.672656 0.651700 0.649898 0.032 Uiso 1 1 calc R . . . .
C43 C 0.7270(4) 0.6322(4) 0.5913(6) 0.029(2) Uani 1 1 d . . . . .
C44 C 0.7607(4) 0.5989(4) 0.5881(6) 0.032(2) Uani 1 1 d . . . . .
H44 H 0.760114 0.569723 0.616827 0.038 Uiso 1 1 calc R . . . .
C45 C 0.7953(4) 0.6079(4) 0.5432(6) 0.036(3) Uani 1 1 d . . . . .
H45 H 0.817967 0.584534 0.540853 0.043 Uiso 1 1 calc R . . . .
C46 C 0.7973(4) 0.6507(4) 0.5013(6) 0.039(3) Uani 1 1 d . . . . .
H46 H 0.821140 0.656890 0.470872 0.047 Uiso 1 1 calc R . . . .
C47 C 0.7638(5) 0.6837(4) 0.5053(7) 0.045(3) Uani 1 1 d . . . . .
H47 H 0.764856 0.713096 0.477109 0.054 Uiso 1 1 calc R . . . .
C48 C 0.7287(4) 0.6753(4) 0.5494(7) 0.037(3) Uani 1 1 d . . . . .
H48 H 0.705944 0.698543 0.551115 0.044 Uiso 1 1 calc R . . . .
C49A C 0.5552(4) 0.5645(4) 0.1963(5) 0.021(2) Uani 0.8601(19) 1 d . . . A 1
H49A H 0.551005 0.528508 0.203825 0.026 Uiso 0.8601(19) 1 calc R . . A 1
H49B H 0.530294 0.577107 0.168864 0.026 Uiso 0.8601(19) 1 calc R . . A 1
C49B C 0.562(2) 0.610(2) 0.216(3) 0.021(2) Uani 0.1399(19) 1 d . . . A 2
H49C H 0.537967 0.616095 0.182866 0.026 Uiso 0.1399(19) 1 calc R . . A 2
H49D H 0.563578 0.638052 0.250784 0.026 Uiso 0.1399(19) 1 calc R . . A 2
C50A C 0.5961(5) 0.5728(4) 0.1517(7) 0.035(2) Uani 0.8601(19) 1 d . . . A 1
H50A H 0.620629 0.559422 0.179363 0.042 Uiso 0.8601(19) 1 calc R . . A 1
H50B H 0.593829 0.553387 0.106589 0.042 Uiso 0.8601(19) 1 calc R . . A 1
C50B C 0.604(3) 0.607(3) 0.173(5) 0.035(2) Uani 0.1399(19) 1 d . . . A 2
H50C H 0.627958 0.601336 0.206580 0.042 Uiso 0.1399(19) 1 calc R . . A 2
H50D H 0.602387 0.579462 0.138763 0.042 Uiso 0.1399(19) 1 calc R . . A 2
C51A C 0.6061(4) 0.6256(4) 0.1320(6) 0.024(2) Uani 0.8601(19) 1 d . . . A 1
C51B C 0.597(2) 0.659(2) 0.062(4) 0.035(2) Uani 0.1399(19) 1 d . . . A 2
H51B H 0.581595 0.632382 0.040301 0.042 Uiso 0.1399(19) 1 calc R . . A 2
C52B C 0.604(2) 0.702(2) 0.024(3) 0.035(2) Uani 0.1399(19) 1 d G . . A 2
H52B H 0.593698 0.705496 -0.024336 0.042 Uiso 0.1399(19) 1 calc R . . A 2
C53B C 0.6261(19) 0.7412(17) 0.056(3) 0.035(2) Uani 0.1399(19) 1 d G . . A 2
H53B H 0.631036 0.770879 0.029454 0.042 Uiso 0.1399(19) 1 calc R . . A 2
C54B C 0.641(2) 0.737(2) 0.126(3) 0.035(2) Uani 0.1399(19) 1 d G . . A 2
H54B H 0.656271 0.763147 0.147880 0.042 Uiso 0.1399(19) 1 calc R . . A 2
C55B C 0.634(2) 0.693(2) 0.164(3) 0.035(2) Uani 0.1399(19) 1 d G . . A 2
H55B H 0.644169 0.690033 0.212517 0.042 Uiso 0.1399(19) 1 calc R . . A 2
C56B C 0.6117(18) 0.6543(17) 0.132(4) 0.035(2) Uani 0.1399(19) 1 d G . . A 2
C52A C 0.5914(5) 0.6446(5) 0.0661(8) 0.036(3) Uani 0.8601(19) 1 d . . . A 1
H52A H 0.574703 0.624216 0.035348 0.043 Uiso 0.8601(19) 1 calc R . . A 1
C53A C 0.6009(5) 0.6931(5) 0.0448(8) 0.035(3) Uani 0.8601(19) 1 d . . . A 1
H53A H 0.591720 0.704732 -0.001090 0.042 Uiso 0.8601(19) 1 calc R . . A 1
C54A C 0.6230(5) 0.7233(5) 0.0886(7) 0.035(2) Uani 0.8601(19) 1 d . . . A 1
H54A H 0.628867 0.756418 0.074529 0.042 Uiso 0.8601(19) 1 calc R . . A 1
C55A C 0.6372(6) 0.7054(5) 0.1550(9) 0.046(4) Uani 0.8601(19) 1 d . . . A 1
H55A H 0.653209 0.726256 0.186210 0.055 Uiso 0.8601(19) 1 calc R . . A 1
C56A C 0.6280(5) 0.6575(5) 0.1755(7) 0.035(3) Uani 0.8601(19) 1 d . . . A 1
H56A H 0.637296 0.646282 0.221490 0.042 Uiso 0.8601(19) 1 calc R . . A 1
C57 C 0.7089(3) 0.5720(3) 0.4096(5) 0.022(2) Uani 1 1 d . . . . .
H57A H 0.690825 0.596254 0.435516 0.026 Uiso 1 1 calc R . . . .
H57B H 0.731694 0.560761 0.442864 0.026 Uiso 1 1 calc R . . . .
C58 C 0.7286(3) 0.5961(3) 0.3437(6) 0.026(2) Uani 1 1 d . . . . .
H58A H 0.705980 0.602722 0.307689 0.031 Uiso 1 1 calc R . . . .
H58B H 0.741387 0.628185 0.357838 0.031 Uiso 1 1 calc R . . . .
C59 C 0.7626(3) 0.5639(4) 0.3099(5) 0.025(2) Uani 1 1 d . . . . .
C60 C 0.7528(3) 0.5296(3) 0.2556(5) 0.023(2) Uani 1 1 d . . . . .
H60 H 0.724342 0.527339 0.237979 0.028 Uiso 1 1 calc R . . . .
C61 C 0.7839(4) 0.4992(4) 0.2278(6) 0.032(2) Uani 1 1 d . . . . .
H61 H 0.776835 0.476515 0.190469 0.038 Uiso 1 1 calc R . . . .
C62 C 0.8254(4) 0.5012(4) 0.2536(6) 0.033(3) Uani 1 1 d . . . . .
H62 H 0.846635 0.479896 0.234014 0.040 Uiso 1 1 calc R . . . .
C63 C 0.8360(4) 0.5342(4) 0.3075(6) 0.035(3) Uani 1 1 d . . . . .
H63 H 0.864481 0.536036 0.325079 0.042 Uiso 1 1 calc R . . . .
C64 C 0.8046(4) 0.5645(4) 0.3358(5) 0.029(2) Uani 1 1 d . . . . .
H64 H 0.811743 0.586439 0.374070 0.035 Uiso 1 1 calc R . . . .
C65 C 0.6134(4) 0.4354(4) 0.2566(5) 0.030(2) Uani 1 1 d . . . . .
H65A H 0.588064 0.455199 0.242595 0.036 Uiso 1 1 calc R . . . .
H65B H 0.637628 0.458468 0.263402 0.036 Uiso 1 1 calc R . . . .
C66 C 0.6240(4) 0.3994(4) 0.1964(5) 0.032(3) Uani 1 1 d . . . . .
H66A H 0.597861 0.381327 0.181845 0.038 Uiso 1 1 calc R . . . .
H66B H 0.645169 0.374951 0.213771 0.038 Uiso 1 1 calc R . . . .
C67 C 0.6420(5) 0.4271(4) 0.1318(6) 0.037(3) Uani 1 1 d . . . . .
C68 C 0.6153(5) 0.4416(5) 0.0744(6) 0.046(3) Uani 1 1 d . . . . .
H68 H 0.585657 0.434139 0.075852 0.055 Uiso 1 1 calc R . . . .
C69 C 0.6326(7) 0.4670(5) 0.0150(7) 0.067(5) Uani 1 1 d . . . . .
H69 H 0.614685 0.476564 -0.024034 0.081 Uiso 1 1 calc R . . . .
C70 C 0.6754(7) 0.4780(6) 0.0138(7) 0.074(6) Uani 1 1 d . . . . .
H70 H 0.687045 0.495893 -0.025808 0.088 Uiso 1 1 calc R . . . .
C71 C 0.7013(6) 0.4635(6) 0.0689(8) 0.072(6) Uani 1 1 d . . . . .
H71 H 0.730963 0.470928 0.066895 0.087 Uiso 1 1 calc R . . . .
C72 C 0.6853(5) 0.4381(5) 0.1279(7) 0.056(4) Uani 1 1 d . . . . .
H72 H 0.703921 0.428119 0.165709 0.067 Uiso 1 1 calc R . . . .

loop_
_atom_site_aniso_label
_atom_site_aniso_U_11
_atom_site_aniso_U_22
_atom_site_aniso_U_33
_atom_site_aniso_U_23
_atom_site_aniso_U_13
_atom_site_aniso_U_12
Hg2 0.01443(18) 0.01822(15) 0.01712(16) -0.00085(13) 0.00110(13) -0.00189(13)
Hg3 0.02035(19) 0.01985(16) 0.01313(15) -0.00351(13) -0.00108(13) 0.00013(14)
Hg4 0.01435(18) 0.01863(15) 0.01722(16) 0.00279(13) 0.00005(13) 0.00172(13)
Hg5 0.01628(19) 0.02174(16) 0.01660(16) -0.00506(14) 0.00364(13) 0.00051(14)
Hg6 0.01623(18) 0.02068(16) 0.01587(15) 0.00447(13) 0.00192(13) -0.00108(13)
Hg7 0.01926(19) 0.01457(14) 0.02028(16) 0.00023(13) -0.00178(14) 0.00050(13)
Au1 0.0127(2) 0.01379(19) 0.01066(19) -0.00078(17) 0.00092(17) 0.00075(17)
Au2 0.01443(18) 0.01822(15) 0.01712(16) -0.00085(13) 0.00110(13) -0.00189(13)
Au3 0.02035(19) 0.01985(16) 0.01313(15) -0.00351(13) -0.00108(13) 0.00013(14)
Au4 0.01435(18) 0.01863(15) 0.01722(16) 0.00279(13) 0.00005(13) 0.00172(13)
Au5 0.01628(19) 0.02174(16) 0.01660(16) -0.00506(14) 0.00364(13) 0.00051(14)
Au6 0.01623(18) 0.02068(16) 0.01587(15) 0.00447(13) 0.00192(13) -0.00108(13)
Au7 0.01926(19) 0.01457(14) 0.02028(16) 0.00023(13) -0.00178(14) 0.00050(13)
Au8 0.01727(19) 0.01957(16) 0.02709(18) -0.00678(15) 0.00067(15) 0.00255(14)
Au9 0.0189(2) 0.02810(18) 0.01532(16) 0.00219(14) -0.00138(13) -0.00033(15)
Au10 0.0199(2) 0.02227(16) 0.02346(18) 0.00664(15) -0.00525(15) -0.00501(14)
Au11 0.0194(2) 0.02041(16) 0.02423(18) -0.00679(14) 0.00214(14) 0.00116(14)
Au12 0.01638(19) 0.01775(15) 0.01805(16) -0.00053(13) 0.00269(13) -0.00014(13)
Au13 0.0188(2) 0.0215(4) 0.01475(18) 0.0010(2) 0.00113(15) -0.0033(2)
Au23 0.0188(2) 0.0215(4) 0.01475(18) 0.0010(2) 0.00113(15) -0.0033(2)
S1 0.0259(14) 0.0155(10) 0.0270(12) 0.0011(9) -0.0037(10) 0.0007(9)
S2 0.0258(14) 0.0291(12) 0.0207(11) 0.0111(10) -0.0066(10) -0.0101(10)
S3 0.0210(13) 0.0301(12) 0.0163(10) -0.0072(10) -0.0038(9) 0.0043(10)
S4 0.0157(12) 0.0178(10) 0.0203(11) 0.0036(9) -0.0008(9) 0.0010(9)
S5A 0.016(4) 0.018(6) 0.018(7) -0.008(5) 0.007(5) -0.006(4)
S5B 0.025(3) 0.022(5) 0.017(5) -0.004(4) 0.004(4) 0.002(3)
S6 0.0177(12) 0.0161(9) 0.0178(10) -0.0004(9) -0.0006(9) 0.0006(9)
S7A 0.0198(15) 0.0231(12) 0.0189(12) 0.0049(11) 0.0029(10) -0.0039(11)
S7B 0.0198(15) 0.0231(12) 0.0189(12) 0.0049(11) 0.0029(10) -0.0039(11)
S8 0.0197(13) 0.0255(11) 0.0186(11) -0.0034(9) 0.0049(9) -0.0036(10)
S9 0.0217(13) 0.0246(11) 0.0213(11) -0.0056(10) 0.0062(9) 0.0009(10)
C1 0.020(6) 0.031(5) 0.029(5) 0.007(4) -0.002(4) -0.006(4)
C2 0.029(6) 0.026(5) 0.036(6) -0.002(5) -0.014(5) 0.003(4)
C3 0.033(7) 0.027(5) 0.026(5) -0.006(4) -0.004(4) -0.011(5)
C4 0.025(6) 0.030(5) 0.045(6) 0.004(5) -0.007(5) -0.009(5)
C5 0.028(7) 0.050(7) 0.039(6) 0.004(6) -0.005(5) -0.006(5)
C6 0.051(9) 0.037(6) 0.036(6) 0.002(5) 0.001(6) -0.014(6)
C7 0.042(8) 0.042(6) 0.041(7) 0.010(6) -0.002(6) -0.005(6)
C8 0.034(7) 0.039(6) 0.037(6) 0.006(5) -0.006(5) 0.004(5)
C9 0.031(6) 0.018(4) 0.019(4) 0.003(4) -0.007(4) -0.001(4)
C10 0.023(6) 0.038(6) 0.027(5) 0.012(5) -0.003(4) -0.008(5)
C11 0.032(7) 0.040(6) 0.023(5) 0.013(5) -0.013(4) -0.012(5)
C12 0.039(8) 0.035(6) 0.058(8) 0.000(6) -0.022(6) -0.002(5)
C13 0.049(10) 0.052(8) 0.077(10) 0.026(8) -0.040(8) -0.028(7)
C14 0.030(8) 0.122(15) 0.046(8) 0.011(9) -0.003(6) -0.031(9)
C15 0.025(8) 0.152(17) 0.051(8) -0.039(10) 0.000(7) 0.001(10)
C16 0.028(7) 0.091(11) 0.043(7) -0.024(8) -0.003(6) -0.003(7)
C17 0.020(6) 0.045(6) 0.023(5) -0.011(5) -0.002(4) 0.004(5)
C18 0.035(7) 0.060(7) 0.019(5) -0.021(5) 0.003(5) -0.002(6)
C19 0.036(7) 0.053(7) 0.026(5) -0.019(5) 0.008(5) -0.018(6)
C20 0.063(10) 0.034(6) 0.041(7) -0.011(6) 0.015(6) -0.007(6)
C21 0.109(16) 0.035(7) 0.066(10) -0.020(7) 0.046(10) -0.002(8)
C22 0.078(13) 0.072(10) 0.040(8) -0.008(8) 0.030(8) -0.007(9)
C23 0.068(11) 0.076(10) 0.028(6) -0.004(7) 0.009(6) -0.027(9)
C24 0.065(10) 0.044(7) 0.025(6) -0.004(5) -0.004(6) -0.010(7)
C25 0.035(7) 0.007(4) 0.046(6) -0.004(4) -0.005(5) -0.002(4)
C26 0.042(7) 0.018(4) 0.026(5) 0.007(4) 0.009(5) 0.007(4)
C27 0.049(8) 0.026(5) 0.029(6) -0.004(5) -0.007(5) 0.016(5)
C28A 0.067(9) 0.030(5) 0.045(6) -0.006(5) -0.004(5) 0.011(5)
C28B 0.075(11) 0.024(6) 0.022(6) -0.009(5) -0.007(6) 0.020(6)
C29A 0.067(9) 0.030(5) 0.045(6) -0.006(5) -0.004(5) 0.011(5)
C29B 0.075(11) 0.024(6) 0.022(6) -0.009(5) -0.007(6) 0.020(6)
C30A 0.067(9) 0.030(5) 0.045(6) -0.006(5) -0.004(5) 0.011(5)
C30B 0.075(11) 0.024(6) 0.022(6) -0.009(5) -0.007(6) 0.020(6)
C31A 0.067(9) 0.030(5) 0.045(6) -0.006(5) -0.004(5) 0.011(5)
C31B 0.075(11) 0.024(6) 0.022(6) -0.009(5) -0.007(6) 0.020(6)
C32A 0.067(9) 0.030(5) 0.045(6) -0.006(5) -0.004(5) 0.011(5)
C32B 0.075(11) 0.024(6) 0.022(6) -0.009(5) -0.007(6) 0.020(6)
C33A 0.030(3) 0.021(2) 0.030(3) -0.002(2) 0.005(2) 0.000(2)
C33B 0.030(3) 0.021(2) 0.030(3) -0.002(2) 0.005(2) 0.000(2)
C34A 0.030(3) 0.021(2) 0.030(3) -0.002(2) 0.005(2) 0.000(2)
C34B 0.030(3) 0.021(2) 0.030(3) -0.002(2) 0.005(2) 0.000(2)
C35A 0.030(3) 0.021(2) 0.030(3) -0.002(2) 0.005(2) 0.000(2)
C36A 0.030(3) 0.021(2) 0.030(3) -0.002(2) 0.005(2) 0.000(2)
C37A 0.030(3) 0.021(2) 0.030(3) -0.002(2) 0.005(2) 0.000(2)
C38A 0.030(3) 0.021(2) 0.030(3) -0.002(2) 0.005(2) 0.000(2)
C39A 0.030(3) 0.021(2) 0.030(3) -0.002(2) 0.005(2) 0.000(2)
C40A 0.030(3) 0.021(2) 0.030(3) -0.002(2) 0.005(2) 0.000(2)
C35B 0.030(3) 0.021(2) 0.030(3) -0.002(2) 0.005(2) 0.000(2)
C36B 0.030(3) 0.021(2) 0.030(3) -0.002(2) 0.005(2) 0.000(2)
C37B 0.030(3) 0.021(2) 0.030(3) -0.002(2) 0.005(2) 0.000(2)
C38B 0.030(3) 0.021(2) 0.030(3) -0.002(2) 0.005(2) 0.000(2)
C39B 0.030(3) 0.021(2) 0.030(3) -0.002(2) 0.005(2) 0.000(2)
C40B 0.030(3) 0.021(2) 0.030(3) -0.002(2) 0.005(2) 0.000(2)
C41 0.016(5) 0.022(4) 0.023(5) -0.004(4) 0.000(4) 0.008(4)
C42 0.021(6) 0.032(5) 0.026(5) -0.008(4) -0.003(4) 0.001(4)
C43 0.031(6) 0.024(5) 0.031(5) -0.010(4) -0.013(5) -0.005(4)
C44 0.028(6) 0.031(5) 0.037(6) 0.003(5) -0.010(5) 0.000(5)
C45 0.031(7) 0.045(6) 0.032(6) -0.003(5) -0.007(5) 0.000(5)
C46 0.034(7) 0.044(6) 0.041(6) -0.006(6) 0.009(5) -0.013(6)
C47 0.052(9) 0.033(6) 0.050(7) 0.007(6) 0.001(6) -0.015(6)
C48 0.024(6) 0.033(6) 0.053(7) 0.001(5) 0.002(5) 0.000(5)
C49A 0.031(7) 0.020(5) 0.013(5) 0.004(4) 0.003(4) -0.001(5)
C49B 0.031(7) 0.020(5) 0.013(5) 0.004(4) 0.003(4) -0.001(5)
C50A 0.044(6) 0.024(4) 0.037(5) 0.008(4) 0.012(4) 0.001(4)
C50B 0.044(6) 0.024(4) 0.037(5) 0.008(4) 0.012(4) 0.001(4)
C51A 0.023(7) 0.030(6) 0.018(5) -0.002(5) 0.010(5) -0.002(5)
C51B 0.044(6) 0.024(4) 0.037(5) 0.008(4) 0.012(4) 0.001(4)
C52B 0.044(6) 0.024(4) 0.037(5) 0.008(4) 0.012(4) 0.001(4)
C53B 0.044(6) 0.024(4) 0.037(5) 0.008(4) 0.012(4) 0.001(4)
C54B 0.044(6) 0.024(4) 0.037(5) 0.008(4) 0.012(4) 0.001(4)
C55B 0.044(6) 0.024(4) 0.037(5) 0.008(4) 0.012(4) 0.001(4)
C56B 0.044(6) 0.024(4) 0.037(5) 0.008(4) 0.012(4) 0.001(4)
C52A 0.026(8) 0.049(9) 0.033(7) 0.000(7) -0.001(6) -0.005(7)
C53A 0.027(8) 0.037(8) 0.040(8) 0.023(6) 0.004(6) 0.007(6)
C54A 0.044(6) 0.024(4) 0.037(5) 0.008(4) 0.012(4) 0.001(4)
C55A 0.051(10) 0.028(8) 0.059(10) -0.021(7) 0.024(8) -0.015(7)
C56A 0.050(10) 0.031(7) 0.024(6) 0.000(5) 0.010(6) 0.004(6)
C57 0.014(5) 0.023(4) 0.029(5) 0.001(4) -0.001(4) -0.001(4)
C58 0.022(6) 0.022(4) 0.034(5) 0.000(4) 0.000(4) 0.000(4)
C59 0.020(6) 0.029(5) 0.024(5) 0.008(4) 0.010(4) -0.001(4)
C60 0.016(5) 0.025(4) 0.028(5) 0.000(4) 0.002(4) 0.000(4)
C61 0.035(7) 0.035(5) 0.025(5) -0.006(5) 0.012(5) -0.004(5)
C62 0.038(7) 0.030(5) 0.032(6) 0.002(5) 0.014(5) 0.006(5)
C63 0.029(7) 0.046(6) 0.031(6) 0.004(5) 0.009(5) 0.003(5)
C64 0.031(7) 0.037(6) 0.020(5) 0.001(4) 0.005(4) -0.002(5)
C65 0.040(7) 0.027(5) 0.022(5) -0.002(4) 0.009(5) -0.006(5)
C66 0.045(8) 0.026(5) 0.026(5) -0.007(4) -0.001(5) -0.007(5)
C67 0.060(9) 0.027(5) 0.024(5) -0.003(5) 0.003(5) -0.011(5)
C68 0.055(9) 0.046(7) 0.035(6) 0.000(6) 0.004(6) 0.001(6)
C69 0.125(18) 0.041(7) 0.037(7) 0.005(6) -0.006(9) -0.015(9)
C70 0.120(17) 0.069(10) 0.032(7) -0.003(7) 0.023(9) -0.054(11)
C71 0.094(14) 0.082(11) 0.041(8) -0.007(8) 0.011(8) -0.056(10)
C72 0.078(12) 0.056(8) 0.033(6) -0.012(6) 0.001(7) -0.036(8)

loop_
_atom_type_symbol
_atom_type_description
_atom_type_scat_dispersion_real
_atom_type_scat_dispersion_imag
_atom_type_scat_source
C C 0.0033 0.0016 'International Tables Vol C Tables 4.2.6.8 and 6.1.1.4'
H H 0.0000 0.0000 'International Tables Vol C Tables 4.2.6.8 and 6.1.1.4'
Au Au -2.0133 8.8022 'International Tables Vol C Tables 4.2.6.8 and 6.1.1.4'
Hg Hg -2.3894 9.2266 'International Tables Vol C Tables 4.2.6.8 and 6.1.1.4'
S S 0.1246 0.1234 'International Tables Vol C Tables 4.2.6.8 and 6.1.1.4'

loop_
_exptl_crystal_face_index_h
_exptl_crystal_face_index_k
_exptl_crystal_face_index_l
_exptl_crystal_face_perp_dist
2 38 2 0.0990
-2 -38 -2 0.0712
5 15 24 0.1066
-3 20 -22 0.0937
44 -2 -3 0.0148
-44 2 3 0.0148

loop_
_geom_angle_atom_site_label_1
_geom_angle_atom_site_label_2
_geom_angle_atom_site_label_3
_geom_angle
_geom_angle_site_symmetry_1
_geom_angle_site_symmetry_3
Hg3 Hg2 Hg6 104.878(15) . .
Hg3 Hg2 Au8 59.096(11) . .
Hg3 Hg2 Au12 118.698(14) . .
Hg3 Hg2 Au23 163.75(7) . .
Hg4 Hg2 Hg3 60.789(11) . .
Hg4 Hg2 Hg6 108.507(14) . .
Hg4 Hg2 Au8 111.855(14) . .
Hg4 Hg2 Au12 64.854(12) . .
Hg4 Hg2 Au23 112.29(8) . .
Hg5 Hg2 Hg3 109.680(15) . .
Hg5 Hg2 Hg4 61.512(12) . .
Hg5 Hg2 Hg6 61.388(12) . .
Hg5 Hg2 Hg7 110.181(16) . .
Hg5 Hg2 Au8 167.908(17) . .
Hg5 Hg2 Au12 62.992(12) . .
Hg5 Hg2 Au23 56.51(8) . .
Hg6 Hg2 Au8 115.026(14) . .
Hg6 Hg2 Au12 117.557(14) . .
Hg6 Hg2 Au23 62.02(6) . .
Hg7 Hg2 Hg3 56.461(12) . .
Hg7 Hg2 Hg4 106.909(15) . .
Hg7 Hg2 Hg6 60.028(12) . .
Hg7 Hg2 Au8 60.729(12) . .
Hg7 Hg2 Au12 170.869(16) . .
Hg7 Hg2 Au23 117.23(7) . .
Au1 Hg2 Hg3 57.380(9) . .
Au1 Hg2 Hg4 58.391(10) . .
Au1 Hg2 Hg5 59.878(10) . .
Au1 Hg2 Hg6 57.537(10) . .
Au1 Hg2 Hg7 58.386(10) . .
Au1 Hg2 Au8 108.157(13) . .
Au1 Hg2 Au12 112.587(12) . .
Au1 Hg2 Au23 106.37(7) . .
Au12 Hg2 Au8 124.980(15) . .
Au12 Hg2 Au23 65.04(7) . .
Au23 Hg2 Au8 133.64(8) . .
S6 Hg2 Hg3 98.19(6) . .
S6 Hg2 Hg4 122.76(5) . .
S6 Hg2 Hg5 146.86(6) . .
S6 Hg2 Hg6 128.68(5) . .
S6 Hg2 Hg7 99.93(6) . .
S6 Hg2 Au1 153.05(6) . .
S6 Hg2 Au8 44.97(6) . .
S6 Hg2 Au12 88.27(6) . .
S6 Hg2 Au23 97.73(9) . .
Hg2 Hg3 Hg4 58.914(11) . .
Hg2 Hg3 Au8 64.715(12) . .
Hg2 Hg3 Au9 110.457(15) . .
Hg4 Hg3 Au8 115.058(15) . .
Hg4 Hg3 Au9 59.953(11) . .
Hg5 Hg3 Hg2 108.997(14) 5_666 .
Hg5 Hg3 Hg4 106.489(14) 5_666 .
Hg5 Hg3 Au8 120.471(15) 5_666 .
Hg5 Hg3 Au9 117.201(15) 5_666 .
Hg6 Hg3 Hg2 105.662(14) 5_666 .
Hg6 Hg3 Hg4 56.710(12) 5_666 .
Hg6 Hg3 Au8 170.373(16) 5_666 .
Hg6 Hg3 Au9 61.898(12) 5_666 .
Hg7 Hg3 Hg2 60.711(12) . .
Hg7 Hg3 Hg4 108.834(14) . .
Hg7 Hg3 Au8 64.202(12) . .
Hg7 Hg3 Au9 168.743(16) . .
Au1 Hg3 Hg2 57.494(9) . .
Au1 Hg3 Hg4 57.729(9) . .
Au1 Hg3 Hg5 58.508(10) . 5_666
Au1 Hg3 Hg6 59.092(9) . 5_666
Au1 Hg3 Hg7 59.996(10) . .
Au1 Hg3 Au8 113.041(13) . .
Au1 Hg3 Au9 109.877(12) . .
Au1 Hg3 Au11 112.784(14) . 5_666
Au8 Hg3 Au9 119.931(15) . .
Au8 Hg3 Au11 70.679(12) . 5_666
Au11 Hg3 Au9 125.523(14) 5_666 .
S3 Hg3 Hg2 118.17(6) . .
S3 Hg3 Hg4 97.47(6) . .
S3 Hg3 Hg5 132.83(6) . 5_666
S3 Hg3 Hg6 103.18(6) . 5_666
S3 Hg3 Hg7 143.59(6) . .
S3 Hg3 Au1 154.29(6) . .
S3 Hg3 Au8 82.19(6) . .
S3 Hg3 Au9 45.40(6) . .
S3 Hg3 Au11 91.45(6) . 5_666
Hg2 Hg4 Hg3 60.298(11) . .
Hg2 Hg4 Au9 114.780(14) . .
Hg2 Hg4 Au10 168.604(17) . .
Hg2 Hg4 Au12 60.438(11) . .
Hg3 Hg4 Au9 63.697(11) . .
Hg3 Hg4 Au10 117.648(15) . .
Hg3 Hg4 Au12 114.395(14) . .
Hg5 Hg4 Hg2 56.751(11) . .
Hg5 Hg4 Hg3 105.523(13) . .
Hg5 Hg4 Au9 169.203(16) . .
Hg5 Hg4 Au10 116.306(14) . .
Hg5 Hg4 Au12 59.974(11) . .
Hg6 Hg4 Hg2 109.241(15) 5_666 .
Hg6 Hg4 Hg3 59.685(12) 5_666 .
Hg6 Hg4 Hg5 110.570(15) 5_666 .
Hg6 Hg4 Au9 64.309(12) 5_666 .
Hg6 Hg4 Au10 63.283(12) 5_666 .
Hg6 Hg4 Au12 168.353(15) 5_666 .
Hg7 Hg4 Hg3 106.841(15) 5_666 .
Hg7 Hg4 Au9 120.160(15) 5_666 .
Hg7 Hg4 Au10 63.275(12) 5_666 .
Hg7 Hg4 Au12 113.973(14) 5_666 .
Au1 Hg4 Hg2 57.790(10) . .
Au1 Hg4 Hg3 57.031(9) . .
Au1 Hg4 Hg5 57.972(10) . .
Au1 Hg4 Hg6 59.952(10) . 5_666
Au1 Hg4 Hg7 57.582(9) . 5_666
Au1 Hg4 Au9 112.518(13) . .
Au1 Hg4 Au10 111.171(14) . .
Au1 Hg4 Au12 108.439(12) . .
Au9 Hg4 Au10 70.787(12) . .
Au9 Hg4 Au12 123.655(15) . .
Au10 Hg4 Au12 125.911(14) . .
S4 Hg4 Hg2 100.49(5) . .
S4 Hg4 Hg3 129.68(6) . .
S4 Hg4 Hg5 97.49(5) . .
S4 Hg4 Hg6 146.97(5) . 5_666
S4 Hg4 Hg7 123.43(6) . 5_666
S4 Hg4 Au1 152.91(5) . .
S4 Hg4 Au9 90.57(5) . .
S4 Hg4 Au10 89.15(5) . .
S4 Hg4 Au12 44.68(5) . .
Hg2 Hg5 Hg4 61.737(12) . .
Hg2 Hg5 Hg6 62.954(12) . .
Hg2 Hg5 Au11 170.692(17) . .
Hg2 Hg5 Au12 63.879(12) . .
Hg2 Hg5 Au23 69.51(9) . .
Hg3 Hg5 Hg4 106.531(15) 5_666 .
Hg3 Hg5 Hg6 58.863(12) 5_666 .
Hg3 Hg5 Au11 61.867(12) 5_666 .
Hg3 Hg5 Au12 171.180(15) 5_666 .
Hg4 Hg5 Hg6 109.854(14) . .
Hg4 Hg5 Au11 114.786(14) . .
Hg4 Hg5 Au12 65.237(12) . .
Hg6 Hg5 Au11 112.783(15) . .
Hg6 Hg5 Au12 119.680(15) . .
Hg7 Hg5 Au11 62.670(12) 5_666 .
Hg7 Hg5 Au12 118.212(15) 5_666 .
Au1 Hg5 Hg2 59.711(10) . .
Au1 Hg5 Hg3 58.232(10) . 5_666
Au1 Hg5 Hg4 58.419(10) . .
Au1 Hg5 Hg6 58.024(10) . .
Au1 Hg5 Hg7 57.570(9) . 5_666
Au1 Hg5 Au11 110.987(14) . .
Au1 Hg5 Au12 113.181(13) . .
Au1 Hg5 Au23 116.74(9) . .
Au12 Hg5 Au11 123.588(15) . .
Au23 Hg5 Hg4 123.88(7) . .
Au23 Hg5 Hg6 66.87(8) . .
Au23 Hg5 Au11 117.32(8) . .
Au23 Hg5 Au12 69.63(7) . .
S9 Hg5 Hg2 143.56(6) . .
S9 Hg5 Hg3 104.13(6) . 5_666
S9 Hg5 Hg4 119.88(6) . .
S9 Hg5 Hg6 130.26(6) . .
S9 Hg5 Hg7 99.54(6) . 5_666
S9 Hg5 Au1 155.82(6) . .
S9 Hg5 Au11 45.69(6) . .
S9 Hg5 Au12 83.40(6) . .
S9 Hg5 Au23 84.92(11) . .
Hg2 Hg6 Au23 62.37(6) . .
Hg3 Hg6 Hg2 104.648(14) 5_666 .
Hg3 Hg6 Hg5 59.534(12) 5_666 .
Hg3 Hg6 Hg7 109.887(14) 5_666 .
Hg3 Hg6 Au23 105.98(8) 5_666 .
Hg4 Hg6 Hg2 108.726(14) 5_666 .
Hg4 Hg6 Hg5 110.280(14) 5_666 .
Hg4 Hg6 Hg7 62.029(12) 5_666 .
Hg4 Hg6 Au23 165.31(7) 5_666 .
Hg5 Hg6 Hg2 55.658(11) . .
Hg5 Hg6 Hg7 104.262(14) . .
Hg5 Hg6 Au23 55.23(7) . .
Hg7 Hg6 Hg2 58.520(12) . .
Hg7 Hg6 Au23 116.19(7) . .
Au1 Hg6 Hg2 56.924(9) . .
Au1 Hg6 Hg3 58.322(9) . 5_666
Au1 Hg6 Hg4 59.914(10) . 5_666
Au1 Hg6 Hg5 57.551(9) . .
Au1 Hg6 Hg7 57.633(9) . .
Au1 Hg6 Au9 111.244(13) . 5_666
Au1 Hg6 Au10 111.212(13) . 5_666
Au1 Hg6 Au23 106.18(6) . .
Au9 Hg6 Au23 123.82(6) 5_666 .
Au10 Hg6 Au9 70.265(12) 5_666 5_666
Au10 Hg6 Au23 130.21(8) 5_666 .
S7B Hg6 Hg2 107.5(4) . .
S7B Hg6 Hg5 86.1(4) . .
S7B Hg6 Hg7 147.3(4) . .
S7B Hg6 Au1 143.4(4) . .
S7B Hg6 Au23 45.6(4) . .
Hg2 Hg7 Hg6 61.452(12) . .
Hg2 Hg7 Au8 64.723(12) . .
Hg3 Hg7 Hg2 62.828(12) . .
Hg3 Hg7 Hg6 111.001(14) . .
Hg3 Hg7 Au8 62.331(12) . .
Hg4 Hg7 Au8 169.038(15) 5_666 .
Hg5 Hg7 Au8 116.362(15) 5_666 .
Hg6 Hg7 Au8 119.826(16) . .
Au1 Hg7 Hg2 58.082(9) . .
Au1 Hg7 Hg3 59.549(9) . .
Au1 Hg7 Hg4 57.876(9) . 5_666
Au1 Hg7 Hg5 57.425(9) . 5_666
Au1 Hg7 Hg6 57.962(9) . .
Au1 Hg7 Au8 111.163(13) . .
Au1 Hg7 Au10 109.101(13) . 5_666
Au1 Hg7 Au11 110.312(12) . 5_666
Au8 Hg7 Au10 128.108(14) . 5_666
Au8 Hg7 Au11 69.098(12) . 5_666
Au10 Hg7 Au11 123.580(15) 5_666 5_666
S1 Hg7 Hg2 127.81(7) 5_666 .
S1 Hg7 Hg3 144.85(6) 5_666 .
S1 Hg7 Hg4 100.12(6) 5_666 5_666
S1 Hg7 Hg5 123.73(7) 5_666 5_666
S1 Hg7 Hg6 101.71(6) 5_666 .
S1 Hg7 Au1 155.33(6) 5_666 .
S1 Hg7 Au8 90.64(6) 5_666 .
S1 Hg7 Au10 46.31(6) 5_666 5_666
S1 Hg7 Au11 87.69(6) 5_666 5_666
Hg2 Au1 Hg5 60.411(10) . .
Hg2 Au1 Hg5 119.588(10) 5_666 .
Hg2 Au1 Hg7 63.532(11) . .
Hg2 Au1 Hg7 116.469(11) 5_666 .
Hg3 Au1 Hg2 65.126(10) . .
Hg3 Au1 Hg2 114.876(10) 5_666 .
Hg3 Au1 Hg5 116.740(11) . .
Hg3 Au1 Hg5 63.262(11) 5_666 .
Hg3 Au1 Hg7 60.456(10) . .
Hg3 Au1 Hg7 119.545(10) 5_666 .
Hg5 Au1 Hg5 180.0 5_666 .
Hg5 Au1 Hg7 65.006(11) 5_666 .
Hg5 Au1 Hg7 114.994(11) . .
Au2 Au1 Hg2 180.0 . 5_666
Au2 Au1 Hg5 119.588(10) . 5_666
Au2 Au1 Hg7 116.467(11) . 5_666
Au2 Au1 Au5 60.411(10) . .
Au2 Au1 Au7 63.532(11) . .
Au3 Au1 Hg2 114.875(10) . 5_666
Au3 Au1 Hg3 180.0 . 5_666
Au3 Au1 Hg5 63.259(11) . 5_666
Au3 Au1 Hg7 119.545(10) . 5_666
Au3 Au1 Au2 65.126(10) . .
Au3 Au1 Au5 116.740(11) . .
Au3 Au1 Au7 60.456(10) . .
Au5 Au1 Hg7 65.005(10) . 5_666
Au5 Au1 Au7 114.994(11) . .
Au7 Au1 Hg7 180.0 . 5_666
Au1 Au2 Au3 57.380(9) . .
Au1 Au2 Au4 58.391(10) . .
Au1 Au2 Au5 59.878(10) . .
Au1 Au2 Au6 57.537(10) . .
Au1 Au2 Au7 58.386(10) . .
Au1 Au2 Au8 108.157(13) . .
Au1 Au2 Au12 112.587(12) . .
Au1 Au2 Au13 112.185(15) . .
Au3 Au2 Au6 104.878(15) . .
Au3 Au2 Au8 59.096(11) . .
Au3 Au2 Au12 118.698(14) . .
Au3 Au2 Au13 166.884(18) . .
Au4 Au2 Au3 60.789(11) . .
Au4 Au2 Au6 108.507(14) . .
Au4 Au2 Au8 111.855(14) . .
Au4 Au2 Au12 64.854(12) . .
Au4 Au2 Au13 122.612(19) . .
Au5 Au2 Au3 109.680(15) . .
Au5 Au2 Au4 61.512(12) . .
Au5 Au2 Au6 61.388(12) . .
Au5 Au2 Au7 110.181(16) . .
Au5 Au2 Au8 167.908(17) . .
Au5 Au2 Au12 62.992(12) . .
Au5 Au2 Au13 66.364(17) . .
Au6 Au2 Au8 115.026(14) . .
Au6 Au2 Au12 117.557(14) . .
Au6 Au2 Au13 62.073(13) . .
Au7 Au2 Au3 56.461(12) . .
Au7 Au2 Au4 106.909(15) . .
Au7 Au2 Au6 60.028(12) . .
Au7 Au2 Au8 60.729(12) . .
Au7 Au2 Au12 170.869(16) . .
Au7 Au2 Au13 112.152(17) . .
Au12 Au2 Au8 124.980(15) . .
Au13 Au2 Au8 123.403(19) . .
Au13 Au2 Au12 71.533(15) . .
S6 Au2 Au1 153.05(6) . .
S6 Au2 Au3 98.19(6) . .
S6 Au2 Au4 122.76(5) . .
S6 Au2 Au5 146.86(6) . .
S6 Au2 Au6 128.68(5) . .
S6 Au2 Au7 99.93(6) . .
S6 Au2 Au8 44.97(6) . .
S6 Au2 Au12 88.27(6) . .
S6 Au2 Au13 90.01(6) . .
Au1 Au3 Au2 57.494(9) . .
Au1 Au3 Au4 57.729(9) . .
Au1 Au3 Au7 59.996(10) . .
Au1 Au3 Au8 113.041(13) . .
Au1 Au3 Au9 109.877(12) . .
Au1 Au3 Au11 112.784(14) . 5_666
Au2 Au3 Au4 58.914(11) . .
Au2 Au3 Au8 64.715(12) . .
Au2 Au3 Au9 110.457(15) . .
Au2 Au3 Au11 120.437(14) . 5_666
Au4 Au3 Au8 115.058(15) . .
Au4 Au3 Au9 59.953(11) . .
Au4 Au3 Au11 169.933(16) . 5_666
Au7 Au3 Au2 60.711(12) . .
Au7 Au3 Au4 108.834(14) . .
Au7 Au3 Au8 64.202(12) . .
Au7 Au3 Au9 168.743(16) . .
Au7 Au3 Au11 65.377(12) . 5_666
Au8 Au3 Au9 119.931(15) . .
Au8 Au3 Au11 70.679(12) . 5_666
Au11 Au3 Au9 125.523(14) 5_666 .
S3 Au3 Au1 154.29(6) . .
S3 Au3 Au2 118.17(6) . .
S3 Au3 Au4 97.47(6) . .
S3 Au3 Au7 143.59(6) . .
S3 Au3 Au8 82.19(6) . .
S3 Au3 Au9 45.40(6) . .
S3 Au3 Au11 91.45(6) . 5_666
Au1 Au4 Au2 57.790(10) . .
Au1 Au4 Au3 57.031(9) . .
Au1 Au4 Au5 57.972(10) . .
Au1 Au4 Au9 112.518(13) . .
Au1 Au4 Au10 111.171(14) . .
Au1 Au4 Au12 108.439(12) . .
Au2 Au4 Au3 60.298(11) . .
Au2 Au4 Au9 114.780(14) . .
Au2 Au4 Au10 168.604(17) . .
Au2 Au4 Au12 60.438(11) . .
Au3 Au4 Au9 63.697(11) . .
Au3 Au4 Au10 117.648(15) . .
Au3 Au4 Au12 114.395(14) . .
Au5 Au4 Au2 56.751(11) . .
Au5 Au4 Au3 105.523(13) . .
Au5 Au4 Au9 169.203(16) . .
Au5 Au4 Au10 116.306(14) . .
Au5 Au4 Au12 59.974(11) . .
Au9 Au4 Au10 70.787(12) . .
Au9 Au4 Au12 123.655(15) . .
Au10 Au4 Au12 125.911(14) . .
S4 Au4 Au1 152.91(5) . .
S4 Au4 Au2 100.49(5) . .
S4 Au4 Au3 129.68(6) . .
S4 Au4 Au5 97.49(5) . .
S4 Au4 Au9 90.57(5) . .
S4 Au4 Au10 89.15(5) . .
S4 Au4 Au12 44.68(5) . .
Au1 Au5 Au2 59.711(10) . .
Au1 Au5 Au4 58.419(10) . .
Au1 Au5 Au6 58.024(10) . .
Au1 Au5 Au11 110.987(14) . .
Au1 Au5 Au12 113.181(13) . .
Au1 Au5 Au13 107.930(16) . .
Au2 Au5 Au4 61.737(12) . .
Au2 Au5 Au6 62.954(12) . .
Au2 Au5 Au11 170.692(17) . .
Au2 Au5 Au12 63.879(12) . .
Au2 Au5 Au13 61.055(15) . .
Au4 Au5 Au6 109.854(14) . .
Au4 Au5 Au11 114.786(14) . .
Au4 Au5 Au12 65.237(12) . .
Au4 Au5 Au13 118.021(16) . .
Au6 Au5 Au11 112.783(15) . .
Au6 Au5 Au12 119.680(15) . .
Au6 Au5 Au13 60.799(14) . .
Au11 Au5 Au13 125.243(17) . .
Au12 Au5 Au11 123.588(15) . .
Au12 Au5 Au13 69.957(13) . .
S9 Au5 Au1 155.82(6) . .
S9 Au5 Au2 143.56(6) . .
S9 Au5 Au4 119.88(6) . .
S9 Au5 Au6 130.26(6) . .
S9 Au5 Au11 45.69(6) . .
S9 Au5 Au12 83.40(6) . .
S9 Au5 Au13 94.03(6) . .
Au1 Au6 Au2 56.924(9) . .
Au1 Au6 Au5 57.551(9) . .
Au1 Au6 Au7 57.633(9) . .
Au1 Au6 Au9 111.244(13) . 5_666
Au1 Au6 Au10 111.212(13) . 5_666
Au1 Au6 Au13 109.818(14) . .
Au2 Au6 Au9 167.937(15) . 5_666
Au2 Au6 Au10 114.713(14) . 5_666
Au2 Au6 Au13 59.975(13) . .
Au5 Au6 Au2 55.658(11) . .
Au5 Au6 Au7 104.262(14) . .
Au5 Au6 Au9 117.534(15) . 5_666
Au5 Au6 Au10 167.498(16) . 5_666
Au5 Au6 Au13 63.570(16) . .
Au7 Au6 Au2 58.520(12) . .
Au7 Au6 Au9 118.947(15) . 5_666
Au7 Au6 Au10 63.360(12) . 5_666
Au7 Au6 Au13 109.158(17) . .
Au10 Au6 Au9 70.265(12) 5_666 5_666
Au10 Au6 Au13 120.550(19) 5_666 .
Au13 Au6 Au9 128.221(16) . 5_666
S7A Au6 Au1 155.66(7) . .
S7A Au6 Au2 99.29(7) . .
S7A Au6 Au5 106.49(7) . .
S7A Au6 Au7 117.06(7) . .
S7A Au6 Au9 92.22(7) . 5_666
S7A Au6 Au10 82.09(7) . 5_666
S7A Au6 Au13 47.03(7) . .
Au1 Au7 Au2 58.082(9) . .
Au1 Au7 Au3 59.549(9) . .
Au1 Au7 Au6 57.962(9) . .
Au1 Au7 Au8 111.163(13) . .
Au1 Au7 Au10 109.101(13) . 5_666
Au1 Au7 Au11 110.312(12) . 5_666
Au2 Au7 Au6 61.452(12) . .
Au2 Au7 Au8 64.723(12) . .
Au2 Au7 Au10 114.777(15) . 5_666
Au2 Au7 Au11 119.928(15) . 5_666
Au3 Au7 Au2 62.828(12) . .
Au3 Au7 Au6 111.001(14) . .
Au3 Au7 Au8 62.331(12) . .
Au3 Au7 Au10 168.345(16) . 5_666
Au3 Au7 Au11 62.701(12) . 5_666
Au6 Au7 Au8 119.826(16) . .
Au6 Au7 Au10 60.521(12) . 5_666
Au6 Au7 Au11 166.528(16) . 5_666
Au8 Au7 Au10 128.108(14) . 5_666
Au8 Au7 Au11 69.098(12) . 5_666
Au10 Au7 Au11 123.580(15) 5_666 5_666
S1 Au7 Au1 155.33(6) 5_666 .
S1 Au7 Au2 127.81(7) 5_666 .
S1 Au7 Au3 144.85(6) 5_666 .
S1 Au7 Au6 101.71(6) 5_666 .
S1 Au7 Au8 90.64(6) 5_666 .
S1 Au7 Au10 46.31(6) 5_666 5_666
S1 Au7 Au11 87.69(6) 5_666 5_666
Hg3 Au8 Hg2 56.189(10) . .
Hg3 Au8 Hg7 53.467(11) . .
Hg7 Au8 Hg2 54.548(11) . .
Au3 Au8 Au2 56.189(10) . .
Au3 Au8 Au7 53.467(11) . .
Au7 Au8 Au2 54.548(11) . .
S5A Au8 Hg2 138.4(5) . .
S5A Au8 Hg3 83.6(5) . .
S5A Au8 Hg7 94.5(5) . .
S5B Au8 Au2 140.4(5) . .
S5B Au8 Au3 88.7(4) . .
S5B Au8 Au7 91.1(5) . .
S5B Au8 S6 172.4(5) . .
S6 Au8 Hg2 47.15(6) . .
S6 Au8 Hg3 97.45(6) . .
S6 Au8 Hg7 96.18(6) . .
S6 Au8 Au2 47.15(6) . .
S6 Au8 Au3 97.45(6) . .
S6 Au8 Au7 96.18(6) . .
S6 Au8 S5A 167.4(4) . .
Hg4 Au9 Hg3 56.350(10) . .
Hg6 Au9 Hg3 53.767(10) 5_666 .
Au4 Au9 Hg6 52.930(11) . 5_666
Au4 Au9 Au3 56.350(10) . .
S2 Au9 Hg3 137.95(6) . .
S2 Au9 Hg4 88.93(6) . .
S2 Au9 Hg6 87.40(6) . 5_666
S2 Au9 Au3 137.95(6) . .
S2 Au9 Au4 88.93(6) . .
S2 Au9 S3 174.74(8) . .
S3 Au9 Hg3 47.27(6) . .
S3 Au9 Hg4 95.84(6) . .
S3 Au9 Hg6 97.23(6) . 5_666
S3 Au9 Au3 47.27(6) . .
S3 Au9 Au4 95.84(6) . .
Hg6 Au10 Hg4 53.342(11) 5_666 .
Au4 Au10 Hg7 56.205(11) . 5_666
S1 Au10 Hg4 97.62(6) . .
S1 Au10 Hg6 99.08(6) . 5_666
S1 Au10 Hg7 47.92(6) . 5_666
S1 Au10 Au4 97.62(6) . .
S2 Au10 Hg4 88.65(6) . .
S2 Au10 Hg6 88.22(7) . 5_666
S2 Au10 Hg7 139.70(6) . 5_666
S2 Au10 Au4 88.65(6) . .
S2 Au10 S1 172.32(9) . .
Hg3 Au11 Hg5 54.402(11) 5_666 .
Au5 Au11 Hg7 55.314(10) . 5_666
S5A Au11 Hg5 136.2(6) 5_666 .
S5A Au11 S5B 10.0(5) 5_666 5_666
S5B Au11 Hg3 85.4(5) 5_666 5_666
S5B Au11 Hg7 87.2(4) 5_666 5_666
S5B Au11 Au5 136.0(5) 5_666 .
S9 Au11 Hg3 98.86(6) . 5_666
S9 Au11 Hg5 47.65(6) . .
S9 Au11 Hg7 94.69(6) . 5_666
S9 Au11 Au5 47.65(6) . .
S9 Au11 S5A 171.3(4) . 5_666
S9 Au11 S5B 175.6(4) . 5_666
Hg2 Au12 Hg4 54.709(10) . .
Hg5 Au12 Hg2 53.129(11) . .
Hg5 Au12 Hg4 54.789(11) . .
Au2 Au12 Au4 54.709(10) . .
Au5 Au12 Au2 53.129(11) . .
Au5 Au12 Au4 54.789(11) . .
S4 Au12 Hg2 97.34(6) . .
S4 Au12 Hg4 47.10(6) . .
S4 Au12 Hg5 94.91(6) . .
S4 Au12 Au2 97.34(6) . .
S4 Au12 Au4 47.10(6) . .
S4 Au12 Au5 94.91(6) . .
S8 Au12 Hg2 88.43(6) . .
S8 Au12 Hg4 138.12(7) . .
S8 Au12 Hg5 88.55(7) . .
S8 Au12 Au2 88.43(6) . .
S8 Au12 Au4 138.12(7) . .
S8 Au12 Au5 88.55(7) . .
S8 Au12 S4 174.24(9) . .
Au2 Au13 Au5 52.581(11) . .
Au2 Au13 Au6 57.952(12) . .
Au6 Au13 Au5 55.630(12) . .
S7A Au13 Au2 99.50(7) . .
S7A Au13 Au5 101.19(7) . .
S7A Au13 Au6 49.39(7) . .
S7A Au13 S8 171.16(9) . .
S8 Au13 Au2 89.20(6) . .
S8 Au13 Au5 85.30(6) . .
S8 Au13 Au6 138.75(6) . .
Hg5 Au23 Hg2 53.98(5) . .
Hg5 Au23 Hg6 57.89(6) . .
Hg6 Au23 Hg2 55.61(6) . .
S7B Au23 Hg2 100.6(4) . .
S7B Au23 Hg5 88.1(4) . .
S7B Au23 Hg6 45.5(4) . .
S8 Au23 Hg2 88.04(12) . .
S8 Au23 Hg5 97.27(14) . .
S8 Au23 Hg6 143.07(14) . .
S8 Au23 S7B 171.4(5) . .
Au10 S1 Hg7 85.76(8) . 5_666
C1 S1 Hg7 108.5(3) . 5_666
C1 S1 Au10 106.4(3) . .
Au9 S2 Au10 103.36(9) . .
C9 S2 Au9 106.3(3) . .
C9 S2 Au10 103.6(3) . .
Au9 S3 Hg3 87.33(8) . .
Au9 S3 Au3 87.33(8) . .
C17 S3 Hg3 108.5(3) . .
C17 S3 Au3 108.5(3) . .
C17 S3 Au9 106.3(4) . .
Au12 S4 Hg4 88.22(8) . .
Au12 S4 Au4 88.22(8) . .
C25 S4 Hg4 102.9(4) . .
C25 S4 Au4 102.9(4) . .
C25 S4 Au12 105.0(4) . .
Au11 S5A Au8 101.3(7) 5_666 .
C33A S5A Au8 102.6(11) . .
Au8 S5B Au11 104.8(7) . 5_666
C33B S5B Au8 106.9(8) . .
C33B S5B Au11 107.2(10) . 5_666
Au8 S6 Hg2 87.88(8) . .
Au8 S6 Au2 87.88(8) . .
C41 S6 Hg2 104.8(3) . .
C41 S6 Au2 104.8(3) . .
C41 S6 Au8 99.5(3) . .
Au13 S7A Au6 83.58(9) . .
C49A S7A Au6 110.5(4) . .
C49A S7A Au13 102.9(4) . .
Hg6 S7B Au23 88.9(6) . .
C49B S7B Hg6 118(2) . .
C49B S7B Au23 108(2) . .
Au12 S8 Au13 104.02(10) . .
Au23 S8 Au12 100.68(13) . .
C57 S8 Au12 107.7(3) . .
C57 S8 Au13 102.9(3) . .
C57 S8 Au23 117.3(4) . .
Au11 S9 Hg5 86.66(9) . .
Au11 S9 Au5 86.66(9) . .
C65 S9 Hg5 104.9(3) . .
C65 S9 Au5 104.9(3) . .
C65 S9 Au11 107.9(4) . .
S1 C1 H1A 108.0 . .
S1 C1 H1B 108.0 . .
H1A C1 H1B 107.3 . .
C2 C1 S1 117.0(7) . .
C2 C1 H1A 108.0 . .
C2 C1 H1B 108.0 . .
C1 C2 H2A 108.6 . .
C1 C2 H2B 108.6 . .
H2A C2 H2B 107.6 . .
C3 C2 C1 114.8(8) . .
C3 C2 H2A 108.6 . .
C3 C2 H2B 108.6 . .
C4 C3 C2 121.0(9) . .
C8 C3 C2 121.0(11) . .
C8 C3 C4 118.0(10) . .
C3 C4 H4 119.5 . .
C5 C4 C3 121.0(10) . .
C5 C4 H4 119.5 . .
C4 C5 H5 120.5 . .
C4 C5 C6 119.1(12) . .
C6 C5 H5 120.5 . .
C5 C6 H6 120.1 . .
C7 C6 C5 119.8(12) . .
C7 C6 H6 120.1 . .
C6 C7 H7 119.3 . .
C6 C7 C8 121.4(11) . .
C8 C7 H7 119.3 . .
C3 C8 C7 120.7(12) . .
C3 C8 H8 119.6 . .
C7 C8 H8 119.6 . .
S2 C9 H9A 109.1 . .
S2 C9 H9B 109.1 . .
H9A C9 H9B 107.9 . .
C10 C9 S2 112.3(7) . .
C10 C9 H9A 109.1 . .
C10 C9 H9B 109.1 . .
C9 C10 H10A 108.9 . .
C9 C10 H10B 108.9 . .
H10A C10 H10B 107.7 . .
C11 C10 C9 113.5(9) . .
C11 C10 H10A 108.9 . .
C11 C10 H10B 108.9 . .
C12 C11 C10 120.1(11) . .
C16 C11 C10 122.3(10) . .
C16 C11 C12 117.5(12) . .
C11 C12 H12 119.4 . .
C13 C12 C11 121.3(13) . .
C13 C12 H12 119.4 . .
C12 C13 H13 119.4 . .
C12 C13 C14 121.3(13) . .
C14 C13 H13 119.4 . .
C13 C14 H14 120.9 . .
C13 C14 C15 118.2(15) . .
C15 C14 H14 120.9 . .
C14 C15 H15 120.1 . .
C14 C15 C16 119.7(16) . .
C16 C15 H15 120.2 . .
C11 C16 C15 122.1(13) . .
C11 C16 H16 119.0 . .
C15 C16 H16 119.0 . .
S3 C17 H17A 109.9 . .
S3 C17 H17B 109.9 . .
H17A C17 H17B 108.3 . .
C18 C17 S3 108.7(8) . .
C18 C17 H17A 109.9 . .
C18 C17 H17B 109.9 . .
C17 C18 H18A 109.6 . .
C17 C18 H18B 109.6 . .
H18A C18 H18B 108.1 . .
C19 C18 C17 110.2(10) . .
C19 C18 H18A 109.6 . .
C19 C18 H18B 109.6 . .
C20 C19 C18 121.2(11) . .
C20 C19 C24 116.9(11) . .
C24 C19 C18 121.8(12) . .
C19 C20 H20 118.9 . .
C19 C20 C21 122.2(13) . .
C21 C20 H20 118.9 . .
C20 C21 H21 120.4 . .
C22 C21 C20 119.1(14) . .
C22 C21 H21 120.4 . .
C21 C22 H22 120.1 . .
C23 C22 C21 119.9(13) . .
C23 C22 H22 120.1 . .
C22 C23 H23 119.9 . .
C22 C23 C24 120.2(13) . .
C24 C23 H23 119.9 . .
C19 C24 H24 119.2 . .
C23 C24 C19 121.6(13) . .
C23 C24 H24 119.2 . .
S4 C25 H25A 109.7 . .
S4 C25 H25B 109.7 . .
H25A C25 H25B 108.2 . .
C26 C25 S4 110.0(7) . .
C26 C25 H25A 109.7 . .
C26 C25 H25B 109.7 . .
C25 C26 H26A 109.7 . .
C25 C26 H26B 109.7 . .
C25 C26 C27 109.7(9) . .
H26A C26 H26B 108.2 . .
C27 C26 H26A 109.7 . .
C27 C26 H26B 109.7 . .
C28A C27 C26 116.7(12) . .
C28B C27 C26 126.1(13) . .
C28B C27 C32B 118.2(16) . .
C32A C27 C26 122.2(13) . .
C32A C27 C28A 118.9(15) . .
C32B C27 C26 115.6(13) . .
C27 C28A H28A 120.6 . .
C29A C28A C27 119(2) . .
C29A C28A H28A 120.6 . .
C27 C28B H28B 119.2 . .
C27 C28B C29B 122(2) . .
C29B C28B H28B 119.2 . .
C28A C29A H29A 119.0 . .
C30A C29A C28A 122(2) . .
C30A C29A H29A 119.0 . .
C28B C29B H29B 119.0 . .
C28B C29B C30B 122(3) . .
C30B C29B H29B 119.0 . .
C29A C30A H30A 120.1 . .
C29A C30A C31A 120(2) . .
C31A C30A H30A 120.1 . .
C29B C30B H30B 121.4 . .
C31B C30B C29B 117(3) . .
C31B C30B H30B 121.4 . .
C30A C31A H31A 119.8 . .
C30A C31A C32A 120(2) . .
C32A C31A H31A 119.8 . .
C30B C31B H31B 119.4 . .
C32B C31B C30B 121(3) . .
C32B C31B H31B 119.4 . .
C27 C32A C31A 118(2) . .
C27 C32A H32A 120.8 . .
C31A C32A H32A 120.8 . .
C27 C32B H32B 120.2 . .
C31B C32B C27 120(2) . .
C31B C32B H32B 120.2 . .
S5A C33A H33A 108.4 . .
S5A C33A H33B 108.4 . .
H33A C33A H33B 107.4 . .
C34A C33A S5A 115.7(18) . .
C34A C33A H33A 108.4 . .
C34A C33A H33B 108.4 . .
S5B C33B H33C 109.0 . .
S5B C33B H33D 109.0 . .
H33C C33B H33D 107.8 . .
C34B C33B S5B 112.9(14) . .
C34B C33B H33C 109.0 . .
C34B C33B H33D 109.0 . .
C33A C34A H34A 108.6 . .
C33A C34A H34B 108.6 . .
H34A C34A H34B 107.6 . .
C35B C34A C33A 114.7(19) . .
C35B C34A H34A 108.6 . .
C35B C34A H34B 108.6 . .
C33B C34B H34C 108.7 . .
C33B C34B H34D 108.7 . .
H34C C34B H34D 107.6 . .
C35A C34B C33B 114.3(14) . .
C35A C34B H34C 108.7 . .
C35A C34B H34D 108.7 . .
C36A C35A C34B 118.9(11) . .
C36A C35A C40A 120.0 . .
C40A C35A C34B 121.0(11) . .
C35A C36A H36A 120.0 . .
C37A C36A C35A 120.0 . .
C37A C36A H36A 120.0 . .
C36A C37A H37A 120.0 . .
C36A C37A C38A 120.0 . .
C38A C37A H37A 120.0 . .
C37A C38A H38A 120.0 . .
C37A C38A C39A 120.0 . .
C39A C38A H38A 120.0 . .
C38A C39A H39A 120.0 . .
C40A C39A C38A 120.0 . .
C40A C39A H39A 120.0 . .
C35A C40A H40A 120.0 . .
C39A C40A C35A 120.0 . .
C39A C40A H40A 120.0 . .
C36B C35B C34A 118.2(13) . .
C36B C35B C40B 120.0 . .
C40B C35B C34A 121.8(13) . .
C35B C36B H36B 120.0 . .
C37B C36B C35B 120.0 . .
C37B C36B H36B 120.0 . .
C36B C37B H37B 120.0 . .
C36B C37B C38B 120.0 . .
C38B C37B H37B 120.0 . .
C37B C38B H38B 120.0 . .
C39B C38B C37B 120.0 . .
C39B C38B H38B 120.0 . .
C38B C39B H39B 120.0 . .
C38B C39B C40B 120.0 . .
C40B C39B H39B 120.0 . .
C35B C40B H40B 120.0 . .
C39B C40B C35B 120.0 . .
C39B C40B H40B 120.0 . .
S6 C41 H41A 109.2 . .
S6 C41 H41B 109.2 . .
H41A C41 H41B 107.9 . .
C42 C41 S6 112.0(7) . .
C42 C41 H41A 109.2 . .
C42 C41 H41B 109.2 . .
C41 C42 H42A 109.4 . .
C41 C42 H42B 109.4 . .
C41 C42 C43 111.3(8) . .
H42A C42 H42B 108.0 . .
C43 C42 H42A 109.4 . .
C43 C42 H42B 109.4 . .
C44 C43 C42 119.5(10) . .
C44 C43 C48 119.1(11) . .
C48 C43 C42 121.4(10) . .
C43 C44 H44 119.8 . .
C45 C44 C43 120.3(11) . .
C45 C44 H44 119.8 . .
C44 C45 H45 119.5 . .
C44 C45 C46 121.0(12) . .
C46 C45 H45 119.5 . .
C45 C46 H46 120.9 . .
C47 C46 C45 118.3(11) . .
C47 C46 H46 120.9 . .
C46 C47 H47 119.1 . .
C46 C47 C48 121.8(11) . .
C48 C47 H47 119.1 . .
C43 C48 H48 120.2 . .
C47 C48 C43 119.5(11) . .
C47 C48 H48 120.2 . .
S7A C49A H49A 109.2 . .
S7A C49A H49B 109.2 . .
H49A C49A H49B 107.9 . .
C50A C49A S7A 112.2(9) . .
C50A C49A H49A 109.2 . .
C50A C49A H49B 109.2 . .
S7B C49B H49C 109.9 . .
S7B C49B H49D 109.9 . .
H49C C49B H49D 108.3 . .
C50B C49B S7B 109(5) . .
C50B C49B H49C 109.9 . .
C50B C49B H49D 109.9 . .
C49A C50A H50A 108.2 . .
C49A C50A H50B 108.2 . .
H50A C50A H50B 107.4 . .
C51A C50A C49A 116.2(10) . .
C51A C50A H50A 108.2 . .
C51A C50A H50B 108.2 . .
C49B C50B H50C 109.4 . .
C49B C50B H50D 109.4 . .
H50C C50B H50D 108.0 . .
C56B C50B C49B 111(4) . .
C56B C50B H50C 109.4 . .
C56B C50B H50D 109.4 . .
C52A C51A C50A 119.5(12) . .
C56A C51A C50A 124.0(12) . .
C56A C51A C52A 116.5(12) . .
C52B C51B H51B 120.0 . .
C52B C51B C56B 120.0 . .
C56B C51B H51B 120.0 . .
C51B C52B H52B 120.0 . .
C51B C52B C53B 120.0 . .
C53B C52B H52B 120.0 . .
C52B C53B H53B 120.0 . .
C54B C53B C52B 120.0 . .
C54B C53B H53B 120.0 . .
C53B C54B H54B 120.0 . .
C53B C54B C55B 120.0 . .
C55B C54B H54B 120.0 . .
C54B C55B H55B 120.0 . .
C54B C55B C56B 120.0 . .
C56B C55B H55B 120.0 . .
C51B C56B C50B 119(6) . .
C55B C56B C50B 121(6) . .
C55B C56B C51B 120.0 . .
C51A C52A H52A 119.3 . .
C51A C52A C53A 121.3(13) . .
C53A C52A H52A 119.3 . .
C52A C53A H53A 119.8 . .
C54A C53A C52A 120.4(13) . .
C54A C53A H53A 119.8 . .
C53A C54A H54A 120.4 . .
C53A C54A C55A 119.2(11) . .
C55A C54A H54A 120.4 . .
C54A C55A H55A 120.0 . .
C56A C55A C54A 120.1(15) . .
C56A C55A H55A 120.0 . .
C51A C56A C55A 122.4(14) . .
C51A C56A H56A 118.8 . .
C55A C56A H56A 118.8 . .
S8 C57 H57A 109.7 . .
S8 C57 H57B 109.7 . .
H57A C57 H57B 108.2 . .
C58 C57 S8 109.6(7) . .
C58 C57 H57A 109.7 . .
C58 C57 H57B 109.7 . .
C57 C58 H58A 109.2 . .
C57 C58 H58B 109.2 . .
H58A C58 H58B 107.9 . .
C59 C58 C57 112.0(8) . .
C59 C58 H58A 109.2 . .
C59 C58 H58B 109.2 . .
C60 C59 C58 121.5(10) . .
C64 C59 C58 120.8(9) . .
C64 C59 C60 117.4(9) . .
C59 C60 H60 119.7 . .
C61 C60 C59 120.5(10) . .
C61 C60 H60 119.7 . .
C60 C61 H61 119.6 . .
C60 C61 C62 120.8(10) . .
C62 C61 H61 119.6 . .
C61 C62 H62 120.0 . .
C63 C62 C61 120.0(10) . .
C63 C62 H62 120.0 . .
C62 C63 H63 120.4 . .
C62 C63 C64 119.1(12) . .
C64 C63 H63 120.4 . .
C59 C64 H64 119.0 . .
C63 C64 C59 122.1(10) . .
C63 C64 H64 119.0 . .
S9 C65 H65A 109.1 . .
S9 C65 H65B 109.1 . .
H65A C65 H65B 107.9 . .
C66 C65 S9 112.3(7) . .
C66 C65 H65A 109.1 . .
C66 C65 H65B 109.1 . .
C65 C66 H66A 109.6 . .
C65 C66 H66B 109.6 . .
C65 C66 C67 110.2(8) . .
H66A C66 H66B 108.1 . .
C67 C66 H66A 109.6 . .
C67 C66 H66B 109.6 . .
C68 C67 C66 120.7(12) . .
C72 C67 C66 120.6(11) . .
C72 C67 C68 118.7(11) . .
C67 C68 H68 120.0 . .
C69 C68 C67 119.9(15) . .
C69 C68 H68 120.0 . .
C68 C69 H69 120.2 . .
C70 C69 C68 119.6(15) . .
C70 C69 H69 120.2 . .
C69 C70 H70 119.8 . .
C71 C70 C69 120.4(13) . .
C71 C70 H70 119.8 . .
C70 C71 H71 119.4 . .
C70 C71 C72 121.3(17) . .
C72 C71 H71 119.4 . .
C67 C72 H72 120.0 . .
C71 C72 C67 120.0(15) . .
C71 C72 H72 120.0 . .

loop_
_geom_bond_atom_site_label_1
_geom_bond_atom_site_label_2
_geom_bond_distance
_geom_bond_site_symmetry_2
Hg2 Hg3 2.9873(5) .
Hg2 Hg4 2.9453(5) .
Hg2 Hg5 2.7965(5) .
Hg2 Hg6 3.0165(5) .
Hg2 Hg7 2.9287(5) .
Hg2 Au1 2.7769(4) .
Hg2 Au8 3.2509(5) .
Hg2 Au12 3.1387(5) .
Hg2 Au23 3.239(3) .
Hg2 S6 2.385(2) .
Hg3 Hg4 3.0018(5) .
Hg3 Hg5 2.9132(5) 5_666
Hg3 Hg6 2.8930(5) 5_666
Hg3 Hg7 2.7989(5) .
Hg3 Au1 2.7734(3) .
Hg3 Au8 3.0850(5) .
Hg3 Au9 3.2327(5) .
Hg3 Au11 3.1596(5) 5_666
Hg3 S3 2.377(2) .
Hg4 Hg5 2.9391(5) .
Hg4 Hg6 2.8013(5) 5_666
Hg4 Hg7 2.9800(5) 5_666
Hg4 Au1 2.7951(3) .
Hg4 Au9 3.1215(5) .
Hg4 Au10 3.1217(5) .
Hg4 Au12 3.2665(5) .
Hg4 S4 2.394(2) .
Hg5 Hg6 2.9733(5) .
Hg5 Hg7 2.9917(5) 5_666
Hg5 Au1 2.7816(3) .
Hg5 Au11 3.2129(5) .
Hg5 Au12 3.1145(5) .
Hg5 Au23 2.883(4) .
Hg5 S9 2.379(2) .
Hg6 Hg7 2.9748(5) .
Hg6 Au1 2.7961(3) .
Hg6 Au9 3.1638(5) 5_666
Hg6 Au10 3.1194(5) 5_666
Hg6 Au23 3.228(3) .
Hg6 S7B 2.303(17) .
Hg7 Au1 2.7861(3) .
Hg7 Au8 3.1361(5) .
Hg7 Au10 3.2029(5) 5_666
Hg7 Au11 3.2323(5) 5_666
Hg7 S1 2.384(2) 5_666
Au1 Au2 2.7769(4) .
Au1 Au3 2.7734(3) .
Au1 Au5 2.7816(3) .
Au1 Au7 2.7861(3) .
Au2 Au3 2.9873(5) .
Au2 Au4 2.9453(5) .
Au2 Au5 2.7965(5) .
Au2 Au6 3.0165(5) .
Au2 Au7 2.9287(5) .
Au2 Au8 3.2509(5) .
Au2 Au12 3.1387(5) .
Au2 Au13 3.0813(6) .
Au2 S6 2.385(2) .
Au3 Au4 3.0018(5) .
Au3 Au7 2.7989(5) .
Au3 Au8 3.0850(5) .
Au3 Au9 3.2327(5) .
Au3 Au11 3.1596(5) 5_666
Au3 S3 2.377(2) .
Au4 Au5 2.9391(5) .
Au4 Au9 3.1215(5) .
Au4 Au10 3.1217(5) .
Au4 Au12 3.2665(5) .
Au4 S4 2.394(2) .
Au5 Au6 2.9733(5) .
Au5 Au11 3.2129(5) .
Au5 Au12 3.1145(5) .
Au5 Au13 3.2257(7) .
Au5 S9 2.379(2) .
Au6 Au7 2.9748(5) .
Au6 Au9 3.1638(5) 5_666
Au6 Au10 3.1194(5) 5_666
Au6 Au13 3.1445(6) .
Au6 S7A 2.402(3) .
Au7 Au8 3.1361(5) .
Au7 Au10 3.2029(5) 5_666
Au7 Au11 3.2323(5) 5_666
Au7 S1 2.384(2) 5_666
Au8 S5A 2.36(2) .
Au8 S5B 2.237(18) .
Au8 S6 2.299(2) .
Au9 S2 2.297(2) .
Au9 S3 2.304(2) .
Au10 S1 2.322(2) .
Au10 S2 2.312(2) .
Au11 S5A 2.31(2) 5_666
Au11 S5B 2.323(19) 5_666
Au11 S9 2.303(3) .
Au12 S4 2.298(2) .
Au12 S8 2.289(2) .
Au13 S7A 2.315(3) .
Au13 S8 2.324(3) .
Au23 S7B 2.308(18) .
Au23 S8 2.165(4) .
S1 C1 1.821(10) .
S2 C9 1.838(11) .
S3 C17 1.846(10) .
S4 C25 1.858(9) .
S5A C33A 1.76(3) .
S5B C33B 1.84(2) .
S6 C41 1.837(9) .
S7A C49A 1.832(10) .
S7B C49B 1.89(6) .
S8 C57 1.826(10) .
S9 C65 1.850(10) .
C1 H1A 0.9900 .
C1 H1B 0.9900 .
C1 C2 1.510(15) .
C2 H2A 0.9900 .
C2 H2B 0.9900 .
C2 C3 1.495(15) .
C3 C4 1.415(16) .
C3 C8 1.391(15) .
C4 H4 0.9500 .
C4 C5 1.394(15) .
C5 H5 0.9500 .
C5 C6 1.421(16) .
C6 H6 0.9500 .
C6 C7 1.352(18) .
C7 H7 0.9500 .
C7 C8 1.398(17) .
C8 H8 0.9500 .
C9 H9A 0.9900 .
C9 H9B 0.9900 .
C9 C10 1.531(13) .
C10 H10A 0.9900 .
C10 H10B 0.9900 .
C10 C11 1.498(16) .
C11 C12 1.400(15) .
C11 C16 1.361(17) .
C12 H12 0.9500 .
C12 C13 1.356(19) .
C13 H13 0.9500 .
C13 C14 1.39(2) .
C14 H14 0.9500 .
C14 C15 1.39(2) .
C15 H15 0.9500 .
C15 C16 1.392(19) .
C16 H16 0.9500 .
C17 H17A 0.9900 .
C17 H17B 0.9900 .
C17 C18 1.519(14) .
C18 H18A 0.9900 .
C18 H18B 0.9900 .
C18 C19 1.510(15) .
C19 C20 1.360(18) .
C19 C24 1.403(16) .
C20 H20 0.9500 .
C20 C21 1.386(18) .
C21 H21 0.9500 .
C21 C22 1.381(19) .
C22 H22 0.9500 .
C22 C23 1.36(2) .
C23 H23 0.9500 .
C23 C24 1.366(19) .
C24 H24 0.9500 .
C25 H25A 0.9900 .
C25 H25B 0.9900 .
C25 C26 1.533(15) .
C26 H26A 0.9900 .
C26 H26B 0.9900 .
C26 C27 1.540(13) .
C27 C28A 1.40(2) .
C27 C28B 1.357(17) .
C27 C32A 1.34(3) .
C27 C32B 1.443(17) .
C28A H28A 0.9500 .
C28A C29A 1.38(3) .
C28B H28B 0.9500 .
C28B C29B 1.37(3) .
C29A H29A 0.9500 .
C29A C30A 1.29(3) .
C29B H29B 0.9500 .
C29B C30B 1.41(4) .
C30A H30A 0.9500 .
C30A C31A 1.38(3) .
C30B H30B 0.9500 .
C30B C31B 1.39(4) .
C31A H31A 0.9500 .
C31A C32A 1.41(3) .
C31B H31B 0.9500 .
C31B C32B 1.39(3) .
C32A H32A 0.9500 .
C32B H32B 0.9500 .
C33A H33A 0.9900 .
C33A H33B 0.9900 .
C33A C34A 1.52(3) .
C33B H33C 0.9900 .
C33B H33D 0.9900 .
C33B C34B 1.532(16) .
C34A H34A 0.9900 .
C34A H34B 0.9900 .
C34A C35B 1.51(3) .
C34B H34C 0.9900 .
C34B H34D 0.9900 .
C34B C35A 1.50(2) .
C35A C36A 1.3900 .
C35A C40A 1.3900 .
C36A H36A 0.9500 .
C36A C37A 1.3900 .
C37A H37A 0.9500 .
C37A C38A 1.3900 .
C38A H38A 0.9500 .
C38A C39A 1.3900 .
C39A H39A 0.9500 .
C39A C40A 1.3900 .
C40A H40A 0.9500 .
C35B C36B 1.3900 .
C35B C40B 1.3900 .
C36B H36B 0.9500 .
C36B C37B 1.3900 .
C37B H37B 0.9500 .
C37B C38B 1.3900 .
C38B H38B 0.9500 .
C38B C39B 1.3900 .
C39B H39B 0.9500 .
C39B C40B 1.3900 .
C40B H40B 0.9500 .
C41 H41A 0.9900 .
C41 H41B 0.9900 .
C41 C42 1.514(13) .
C42 H42A 0.9900 .
C42 H42B 0.9900 .
C42 C43 1.535(15) .
C43 C44 1.389(15) .
C43 C48 1.399(15) .
C44 H44 0.9500 .
C44 C45 1.387(16) .
C45 H45 0.9500 .
C45 C46 1.392(16) .
C46 H46 0.9500 .
C46 C47 1.378(18) .
C47 H47 0.9500 .
C47 C48 1.390(17) .
C48 H48 0.9500 .
C49A H49A 0.9900 .
C49A H49B 0.9900 .
C49A C50A 1.542(17) .
C49B H49C 0.9900 .
C49B H49D 0.9900 .
C49B C50B 1.53(10) .
C50A H50A 0.9900 .
C50A H50B 0.9900 .
C50A C51A 1.502(16) .
C50B H50C 0.9900 .
C50B H50D 0.9900 .
C50B C56B 1.49(8) .
C51A C52A 1.400(18) .
C51A C56A 1.365(18) .
C51B H51B 0.9500 .
C51B C52B 1.3900 .
C51B C56B 1.3900 .
C52B H52B 0.9500 .
C52B C53B 1.3900 .
C53B H53B 0.9500 .
C53B C54B 1.3900 .
C54B H54B 0.9500 .
C54B C55B 1.3900 .
C55B H55B 0.9500 .
C55B C56B 1.3900 .
C52A H52A 0.9500 .
C52A C53A 1.401(18) .
C53A H53A 0.9500 .
C53A C54A 1.34(2) .
C54A H54A 0.9500 .
C54A C55A 1.39(2) .
C55A H55A 0.9500 .
C55A C56A 1.379(17) .
C56A H56A 0.9500 .
C57 H57A 0.9900 .
C57 H57B 0.9900 .
C57 C58 1.515(13) .
C58 H58A 0.9900 .
C58 H58B 0.9900 .
C58 C59 1.510(14) .
C59 C60 1.401(14) .
C59 C64 1.398(15) .
C60 H60 0.9500 .
C60 C61 1.374(14) .
C61 H61 0.9500 .
C61 C62 1.386(16) .
C62 H62 0.9500 .
C62 C63 1.379(16) .
C63 H63 0.9500 .
C63 C64 1.382(15) .
C64 H64 0.9500 .
C65 H65A 0.9900 .
C65 H65B 0.9900 .
C65 C66 1.516(13) .
C66 H66A 0.9900 .
C66 H66B 0.9900 .
C66 C67 1.520(15) .
C67 C68 1.407(17) .
C67 C72 1.388(19) .
C68 H68 0.9500 .
C68 C69 1.404(18) .
C69 H69 0.9500 .
C69 C70 1.37(3) .
C70 H70 0.9500 .
C70 C71 1.36(2) .
C71 H71 0.9500 .
C71 C72 1.383(18) .
C72 H72 0.9500 .

loop_
_geom_torsion_atom_site_label_1
_geom_torsion_atom_site_label_2
_geom_torsion_atom_site_label_3
_geom_torsion_atom_site_label_4
_geom_torsion
_geom_torsion_site_symmetry_1
Hg2 S6 C41 C42 -174.4(6) .
Hg3 S3 C17 C18 -168.9(7) .
Hg4 S4 C25 C26 177.5(7) .
Hg5 S9 C65 C66 -162.6(8) .
Hg6 S7B C49B C50B 153(5) .
Hg7 S1 C1 C2 -58.9(8) 5_666
Au2 S6 C41 C42 -174.4(6) .
Au3 S3 C17 C18 -168.9(7) .
Au4 S4 C25 C26 177.5(7) .
Au5 S9 C65 C66 -162.6(8) .
Au6 S7A C49A C50A -150.9(7) .
Au8 S5A C33A C34A 169.4(18) .
Au8 S5B C33B C34B -168.1(14) .
Au8 S6 C41 C42 -84.1(7) .
Au9 S2 C9 C10 76.3(7) .
Au9 S3 C17 C18 98.4(8) .
Au10 S1 C1 C2 32.1(8) .
Au10 S2 C9 C10 -175.2(6) .
Au11 S5A C33A C34A 63(2) 5_666
Au11 S5B C33B C34B 79.9(16) 5_666
Au11 S9 C65 C66 -71.3(9) .
Au12 S4 C25 C26 85.9(7) .
Au12 S8 C57 C58 171.7(6) .
Au13 S7A C49A C50A -63.0(8) .
Au13 S8 C57 C58 -78.9(7) .
Au23 S7B C49B C50B 54(5) .
Au23 S8 C57 C58 -75.8(7) .
S1 C1 C2 C3 -171.5(7) .
S2 C9 C10 C11 -173.8(7) .
S3 C17 C18 C19 174.9(8) .
S4 C25 C26 C27 168.9(7) .
S5A C33A C34A C35B -67(3) .
S5B C33B C34B C35A -59(2) .
S6 C41 C42 C43 -76.8(9) .
S7A C49A C50A C51A -61.9(14) .
S7B C49B C50B C56B -180(5) .
S8 C57 C58 C59 -69.9(10) .
S9 C65 C66 C67 -167.8(9) .
C1 C2 C3 C4 -118.0(11) .
C1 C2 C3 C8 64.6(13) .
C2 C3 C4 C5 -178.7(10) .
C2 C3 C8 C7 178.5(10) .
C3 C4 C5 C6 0.7(17) .
C4 C3 C8 C7 1.0(16) .
C4 C5 C6 C7 0.1(18) .
C5 C6 C7 C8 -0.3(19) .
C6 C7 C8 C3 -0.3(19) .
C8 C3 C4 C5 -1.2(16) .
C9 C10 C11 C12 145.5(10) .
C9 C10 C11 C16 -37.1(15) .
C10 C11 C12 C13 178.2(11) .
C10 C11 C16 C15 -177.9(13) .
C11 C12 C13 C14 0(2) .
C12 C11 C16 C15 0(2) .
C12 C13 C14 C15 -1(2) .
C13 C14 C15 C16 1(2) .
C14 C15 C16 C11 0(3) .
C16 C11 C12 C13 0.6(18) .
C17 C18 C19 C20 -69.4(15) .
C17 C18 C19 C24 113.3(13) .
C18 C19 C20 C21 -177.5(14) .
C18 C19 C24 C23 177.9(12) .
C19 C20 C21 C22 0(3) .
C20 C19 C24 C23 0.5(19) .
C20 C21 C22 C23 0(3) .
C21 C22 C23 C24 0(3) .
C22 C23 C24 C19 -1(2) .
C24 C19 C20 C21 0(2) .
C25 C26 C27 C28A -124.4(16) .
C25 C26 C27 C28B -54(2) .
C25 C26 C27 C32A 38.3(18) .
C25 C26 C27 C32B 124.5(15) .
C26 C27 C28A C29A 178(2) .
C26 C27 C28B C29B 179(2) .
C26 C27 C32A C31A -176.0(18) .
C26 C27 C32B C31B 176(2) .
C27 C28A C29A C30A -6(4) .
C27 C28B C29B C30B 1(4) .
C28A C27 C32A C31A -14(3) .
C28A C29A C30A C31A -4(4) .
C28B C27 C32B C31B -5(3) .
C28B C29B C30B C31B 1(4) .
C29A C30A C31A C32A 5(4) .
C29B C30B C31B C32B -5(4) .
C30A C31A C32A C27 4(4) .
C30B C31B C32B C27 8(4) .
C32A C27 C28A C29A 15(3) .
C32B C27 C28B C29B 1(4) .
C33A C34A C35B C36B -55(2) .
C33A C34A C35B C40B 126.3(17) .
C33B C34B C35A C36A -68.8(18) .
C33B C34B C35A C40A 115.0(15) .
C34A C35B C36B C37B -178.9(16) .
C34A C35B C40B C39B 178.8(16) .
C34B C35A C36A C37A -176.3(12) .
C34B C35A C40A C39A 176.2(12) .
C35A C36A C37A C38A 0.0 .
C36A C35A C40A C39A 0.0 .
C36A C37A C38A C39A 0.0 .
C37A C38A C39A C40A 0.0 .
C38A C39A C40A C35A 0.0 .
C40A C35A C36A C37A 0.0 .
C35B C36B C37B C38B 0.0 .
C36B C35B C40B C39B 0.0 .
C36B C37B C38B C39B 0.0 .
C37B C38B C39B C40B 0.0 .
C38B C39B C40B C35B 0.0 .
C40B C35B C36B C37B 0.0 .
C41 C42 C43 C44 -79.1(12) .
C41 C42 C43 C48 99.8(11) .
C42 C43 C44 C45 178.1(9) .
C42 C43 C48 C47 -178.7(10) .
C43 C44 C45 C46 1.0(17) .
C44 C43 C48 C47 0.3(16) .
C44 C45 C46 C47 -0.5(17) .
C45 C46 C47 C48 -0.1(19) .
C46 C47 C48 C43 0.2(19) .
C48 C43 C44 C45 -0.9(16) .
C49A C50A C51A C52A -92.3(15) .
C49A C50A C51A C56A 86.1(17) .
C49B C50B C56B C51B -91(7) .
C49B C50B C56B C55B 89(7) .
C50A C51A C52A C53A -178.2(12) .
C50A C51A C56A C55A 178.8(13) .
C51A C52A C53A C54A -3(2) .
C51B C52B C53B C54B 0.0 .
C52B C51B C56B C50B -179.9(9) .
C52B C51B C56B C55B 0.0 .
C52B C53B C54B C55B 0.0 .
C53B C54B C55B C56B 0.0 .
C54B C55B C56B C50B 179.9(9) .
C54B C55B C56B C51B 0.0 .
C56B C51B C52B C53B 0.0 .
C52A C51A C56A C55A -3(2) .
C52A C53A C54A C55A 1(2) .
C53A C54A C55A C56A -1(2) .
C54A C55A C56A C51A 2(2) .
C56A C51A C52A C53A 3.3(19) .
C57 C58 C59 C60 90.5(11) .
C57 C58 C59 C64 -84.1(11) .
C58 C59 C60 C61 -177.1(9) .
C58 C59 C64 C63 177.6(9) .
C59 C60 C61 C62 1.1(15) .
C60 C59 C64 C63 2.8(15) .
C60 C61 C62 C63 -0.3(16) .
C61 C62 C63 C64 0.7(16) .
C62 C63 C64 C59 -2.0(16) .
C64 C59 C60 C61 -2.3(14) .
C65 C66 C67 C68 -95.1(12) .
C65 C66 C67 C72 85.8(14) .
C66 C67 C68 C69 -179.8(11) .
C66 C67 C72 C71 -179.7(12) .
C67 C68 C69 C70 -1(2) .
C68 C67 C72 C71 1.1(19) .
C68 C69 C70 C71 1(2) .
C69 C70 C71 C72 -1(3) .
C70 C71 C72 C67 0(2) .
C72 C67 C68 C69 -0.6(18) .

loop_
_exptl_oxdiff_crystal_face_indexfrac_h
_exptl_oxdiff_crystal_face_indexfrac_k
_exptl_oxdiff_crystal_face_indexfrac_l
_exptl_oxdiff_crystal_face_x
_exptl_oxdiff_crystal_face_y
_exptl_oxdiff_crystal_face_z
1.9997 38.0000 2.0001 -0.4267 0.2668 0.8664
-1.9997 -38.0000 -2.0001 0.4267 -0.2668 -0.8664
4.9995 15.0001 24.0001 -0.8588 0.5234 -0.0428
-2.9998 20.0000 -22.0001 0.4593 -0.2771 0.8381
43.9995 -2.0000 -2.9999 -0.5118 -0.8654 -0.0042
-43.9995 2.0000 2.9999 0.5118 0.8654 0.0042
